data_4332267
loop_
_publ_author_name
'Goslinski, Tomasz'
'Zhong, Chang'
'Fuchter, Matthew J.'
'Stern, Charlotte L.'
'White, Andrew J. P.'
'Barrett, Anthony G. M.'
'Hoffman, Brian M.'

_publ_section_title
;
 Porphyrazines as Molecular Scaffolds:&#x00A0; Flexible Syntheses of Novel
 Multimetallic Complexes
;
_journal_issue 9
_journal_name_full 'Inorganic Chemistry'
_journal_page_first 3686
_journal_page_last 3694
_journal_paper_doi 10.1021/ic060176n
_journal_volume 45
_journal_year 2006
_chemical_formula_sum 'C83.75 H99 N10 O2.75 Se Zn'
_chemical_formula_weight 1434.06
_chemical_name_systematic
; 
 ? 
;
_space_group_IT_number 2
_symmetry_cell_setting triclinic
_symmetry_space_group_name_Hall '-P 1'
_symmetry_space_group_name_H-M 'P -1'
_atom_sites_solution_hydrogens geom
_atom_sites_solution_primary direct
_atom_sites_solution_secondary difmap
_audit_creation_method SHELXL-97
_cell_angle_alpha 80.101(12)
_cell_angle_beta 82.475(13)
_cell_angle_gamma 86.301(12)
_cell_formula_units_Z 4
_cell_length_a 14.884(2)
_cell_length_b 18.786(3)
_cell_length_c 29.167(4)
_cell_measurement_temperature 173(2)
_cell_measurement_theta_max 71.0336
_cell_measurement_theta_min 3.0966
_cell_volume 7957(2)
_computing_cell_refinement 'CrysAlis RED, Oxford Diffraction Ltd'
_computing_data_collection 'CrysAlis CCD, Oxford Diffraction Ltd'
_computing_data_reduction 'CrysAlis RED, Oxford Diffraction Ltd'
_computing_molecular_graphics 'Bruker SHELXTL'
_computing_publication_material 'Bruker SHELXTL'
_computing_structure_refinement 'SHELXL-97 (Sheldrick, 1997)'
_computing_structure_solution 'SHELXS-97 (Sheldrick, 1990)'
_diffrn_ambient_temperature 173(2)
_diffrn_detector_area_resol_mean 8.2556
_diffrn_measured_fraction_theta_full 0.955
_diffrn_measured_fraction_theta_max 0.955
_diffrn_measurement_device_type 'OD Xcalibur PX Ultra'
_diffrn_measurement_method \w
_diffrn_radiation_monochromator graphite
_diffrn_radiation_source 'Enhance Ultra (Cu) X-ray Source'
_diffrn_radiation_type CuK\a
_diffrn_radiation_wavelength 1.54248
_diffrn_reflns_av_R_equivalents 0.1321
_diffrn_reflns_av_sigmaI/netI 0.1537
_diffrn_reflns_limit_h_max 18
_diffrn_reflns_limit_h_min -17
_diffrn_reflns_limit_k_max 22
_diffrn_reflns_limit_k_min -21
_diffrn_reflns_limit_l_max 34
_diffrn_reflns_limit_l_min -35
_diffrn_reflns_number 71401
_diffrn_reflns_theta_full 71.24
_diffrn_reflns_theta_max 71.24
_diffrn_reflns_theta_min 3.10
_exptl_absorpt_coefficient_mu 1.355
_exptl_absorpt_correction_T_max 0.95786
_exptl_absorpt_correction_T_min 0.75873
_exptl_absorpt_correction_type 'numeric analytical'
_exptl_crystal_colour 'V. dark'
_exptl_crystal_density_diffrn 1.197
_exptl_crystal_density_method 'not measured'
_exptl_crystal_description 'platy prisms'
_exptl_crystal_F_000 3030
_exptl_crystal_size_max 0.21
_exptl_crystal_size_mid 0.14
_exptl_crystal_size_min 0.03
_refine_diff_density_max 1.509
_refine_diff_density_min -0.650
_refine_diff_density_rms 0.114
_refine_ls_extinction_method none
_refine_ls_goodness_of_fit_ref 1.130
_refine_ls_hydrogen_treatment mixed
_refine_ls_matrix_type full
_refine_ls_number_parameters 1887
_refine_ls_number_reflns 29473
_refine_ls_number_restraints 914
_refine_ls_restrained_S_all 1.122
_refine_ls_R_factor_all 0.3059
_refine_ls_R_factor_gt 0.1378
_refine_ls_shift/su_max 0.125
_refine_ls_shift/su_mean 0.013
_refine_ls_structure_factor_coef Fsqd
_refine_ls_weighting_details 'calc w=1/[\s^2^(Fo^2^)+(0.1876P)^2^+0.0000P] where P=(Fo^2^+2Fc^2^)/3'
_refine_ls_weighting_scheme calc
_refine_ls_wR_factor_gt 0.3317
_refine_ls_wR_factor_ref 0.4499
_reflns_number_gt 9494
_reflns_number_total 29473
_reflns_threshold_expression >2sigma(I)
_cod_data_source_file ic060176nsup1.cif
_cod_data_source_block Compound_3b
_cod_depositor_comments
;
The following automatic conversions were performed:

'_symmetry_cell_setting' value 'Triclinic' changed to 'triclinic'
according to /home/saulius/struct/CIF-dictionaries/cif_core.dic
dictionary named 'cif_core.dic' version 2.4.2 from 2011-04-26.

Automatic conversion script
Id: cif_fix_values 1891 2012-01-12 08:04:46Z andrius 
;
_cod_original_sg_symbol_H-M P-1
_cod_database_code 4332267

loop_
_symmetry_equiv_pos_as_xyz
'x, y, z'
'-x, -y, -z'

loop_
_atom_site_label
_atom_site_type_symbol
_atom_site_fract_x
_atom_site_fract_y
_atom_site_fract_z
_atom_site_U_iso_or_equiv
_atom_site_adp_type
_atom_site_occupancy
_atom_site_symmetry_multiplicity
_atom_site_calc_flag
_atom_site_refinement_flags
_atom_site_disorder_assembly
_atom_site_disorder_group
Zn Zn 0.43371(11) 0.13187(7) 0.32206(5) 0.0727(5) Uani 1 1 d . . .
Se Se 0.47147(11) -0.13851(7) 0.49608(5) 0.0935(5) Uani 1 1 d . . .
N1 N 0.5646(6) -0.0248(4) 0.3364(3) 0.068(3) Uani 1 1 d . . .
C2 C 0.5095(8) -0.0091(5) 0.3731(3) 0.070(3) Uani 1 1 d . . .
N2 N 0.4565(7) 0.0522(4) 0.3755(3) 0.070(3) Uani 1 1 d . . .
C3 C 0.4944(8) -0.0570(5) 0.4172(4) 0.070(3) Uani 1 1 d . . .
C4 C 0.4323(7) -0.0193(6) 0.4476(4) 0.068(3) Uani 1 1 d U . .
C5 C 0.4082(8) 0.0478(5) 0.4183(4) 0.074(3) Uani 1 1 d . . .
N6 N 0.3462(7) 0.0940(4) 0.4367(3) 0.078(3) Uani 1 1 d . . .
C7 C 0.3250(9) 0.1591(6) 0.4123(4) 0.077(3) Uani 1 1 d . . .
N7 N 0.3576(6) 0.1865(4) 0.3675(3) 0.073(3) Uani 1 1 d . . .
C8 C 0.2572(8) 0.2100(5) 0.4313(4) 0.073(3) Uani 1 1 d . . .
C9 C 0.2546(8) 0.2669(5) 0.3950(4) 0.072(3) Uani 1 1 d . . .
C10 C 0.3176(8) 0.2524(5) 0.3550(3) 0.069(3) Uani 1 1 d . . .
N11 N 0.3301(6) 0.2982(4) 0.3139(3) 0.068(3) Uani 1 1 d . . .
C12 C 0.3857(9) 0.2827(5) 0.2785(4) 0.076(4) Uani 1 1 d . . .
N12 N 0.4434(7) 0.2235(4) 0.2765(3) 0.073(3) Uani 1 1 d . . .
C13 C 0.3969(8) 0.3294(5) 0.2315(4) 0.074(3) Uani 1 1 d . . .
C14 C 0.4570(7) 0.2945(5) 0.2021(4) 0.059(3) Uani 1 1 d U . .
C15 C 0.4859(6) 0.2283(4) 0.2328(4) 0.057(3) Uani 1 1 d . . .
N16 N 0.5434(7) 0.1799(4) 0.2139(3) 0.074(3) Uani 1 1 d . . .
C17 C 0.5709(8) 0.1153(5) 0.2385(4) 0.067(3) Uani 1 1 d . . .
N17 N 0.5447(6) 0.0918(4) 0.2857(3) 0.068(3) Uani 1 1 d . . .
C18 C 0.6245(8) 0.0588(5) 0.2179(4) 0.070(3) Uani 1 1 d . . .
C19 C 0.6313(7) 0.0017(5) 0.2530(4) 0.066(3) Uani 1 1 d . . .
C20 C 0.5788(7) 0.0222(6) 0.2954(4) 0.066(3) Uani 1 1 d . . .
N21 N 0.5269(7) -0.1223(4) 0.4357(3) 0.080(3) Uani 1 1 d . . .
N22 N 0.4079(7) -0.0504(5) 0.4914(3) 0.090(3) Uani 1 1 d . . .
C23 C 0.2090(8) 0.1981(6) 0.4790(4) 0.071(3) Uani 1 1 d U . .
C24 C 0.2502(8) 0.1596(5) 0.5172(4) 0.070(3) Uani 1 1 d U . .
H24A H 0.3115 0.1421 0.5122 0.084 Uiso 1 1 calc R . .
C25 C 0.2028(8) 0.1466(5) 0.5620(4) 0.073(3) Uani 1 1 d U . .
H25A H 0.2339 0.1229 0.5872 0.087 Uiso 1 1 calc R . .
C26 C 0.1130(8) 0.1666(6) 0.5712(4) 0.071(3) Uani 1 1 d U A .
C27 C 0.0707(9) 0.2051(6) 0.5323(4) 0.085(3) Uani 1 1 d U . .
H27A H 0.0088 0.2211 0.5368 0.102 Uiso 1 1 calc R . .
C28 C 0.1195(8) 0.2192(5) 0.4878(4) 0.072(3) Uani 1 1 d U . .
H28A H 0.0896 0.2445 0.4626 0.086 Uiso 1 1 calc R . .
C29 C 0.0611(9) 0.1528(6) 0.6215(4) 0.100(5) Uani 1 1 d D . .
C30 C 0.1257(12) 0.1188(10) 0.6572(5) 0.104(7) Uani 0.75(2) 1 d PDU A 1
H30A H 0.1539 0.0738 0.6483 0.156 Uiso 0.75(2) 1 calc PR A 1
H30B H 0.0914 0.1084 0.6885 0.156 Uiso 0.75(2) 1 calc PR A 1
H30C H 0.1730 0.1526 0.6576 0.156 Uiso 0.75(2) 1 calc PR A 1
C31 C -0.0140(15) 0.1036(13) 0.6214(7) 0.141(9) Uani 0.75(2) 1 d PDU A 1
H31A H 0.0117 0.0568 0.6144 0.211 Uiso 0.75(2) 1 calc PR A 1
H31B H -0.0526 0.1252 0.5975 0.211 Uiso 0.75(2) 1 calc PR A 1
H31C H -0.0503 0.0966 0.6523 0.211 Uiso 0.75(2) 1 calc PR A 1
C32 C 0.0238(14) 0.2250(8) 0.6344(6) 0.098(7) Uani 0.75(2) 1 d PDU A 1
H32A H 0.0740 0.2568 0.6331 0.147 Uiso 0.75(2) 1 calc PR A 1
H32B H -0.0088 0.2172 0.6661 0.147 Uiso 0.75(2) 1 calc PR A 1
H32C H -0.0178 0.2475 0.6121 0.147 Uiso 0.75(2) 1 calc PR A 1
C30A C 0.047(4) 0.0728(11) 0.6262(19) 0.097(17) Uiso 0.25(2) 1 d PDU A 2
H30D H 0.0268 0.0629 0.5973 0.145 Uiso 0.25(2) 1 calc PR A 2
H30E H 0.0002 0.0583 0.6526 0.145 Uiso 0.25(2) 1 calc PR A 2
H30F H 0.1037 0.0455 0.6316 0.145 Uiso 0.25(2) 1 calc PR A 2
C31A C -0.029(2) 0.195(3) 0.6225(17) 0.080(14) Uiso 0.25(2) 1 d PDU A 2
H31D H -0.0192 0.2455 0.6080 0.120 Uiso 0.25(2) 1 calc PR A 2
H31E H -0.0565 0.1933 0.6550 0.120 Uiso 0.25(2) 1 calc PR A 2
H31F H -0.0693 0.1738 0.6051 0.120 Uiso 0.25(2) 1 calc PR A 2
C32A C 0.116(4) 0.169(3) 0.6581(19) 0.15(2) Uiso 0.25(2) 1 d PDU A 2
H32D H 0.1212 0.2210 0.6550 0.218 Uiso 0.25(2) 1 calc PR A 2
H32E H 0.1763 0.1452 0.6539 0.218 Uiso 0.25(2) 1 calc PR A 2
H32F H 0.0854 0.1500 0.6894 0.218 Uiso 0.25(2) 1 calc PR A 2
C33 C 0.1964(9) 0.3379(6) 0.3961(4) 0.076(3) Uani 1 1 d . . .
C34 C 0.1967(8) 0.3786(6) 0.4302(4) 0.071(3) Uani 1 1 d . . .
H34A H 0.2338 0.3627 0.4544 0.085 Uiso 1 1 calc R . .
C35 C 0.1447(8) 0.4428(6) 0.4310(4) 0.076(3) Uani 1 1 d . . .
H35A H 0.1481 0.4711 0.4547 0.091 Uiso 1 1 calc R . .
C36 C 0.0874(8) 0.4649(6) 0.3965(5) 0.077(3) Uani 1 1 d . . .
C37 C 0.0871(9) 0.4227(7) 0.3634(5) 0.095(4) Uani 1 1 d . . .
H37A H 0.0476 0.4372 0.3401 0.114 Uiso 1 1 calc R . .
C38 C 0.1407(9) 0.3589(6) 0.3610(5) 0.088(4) Uani 1 1 d . . .
H38A H 0.1392 0.3316 0.3366 0.106 Uiso 1 1 calc R . .
C39 C 0.0239(10) 0.5329(7) 0.3979(5) 0.102(4) Uani 1 1 d . . .
C40 C 0.0399(10) 0.5780(8) 0.4335(5) 0.115(5) Uiso 1 1 d . . .
H40A H -0.0032 0.6198 0.4320 0.172 Uiso 1 1 calc R . .
H40B H 0.1020 0.5947 0.4268 0.172 Uiso 1 1 calc R . .
H40C H 0.0314 0.5489 0.4649 0.172 Uiso 1 1 calc R . .
C41 C -0.0725(15) 0.5047(11) 0.4101(7) 0.175(8) Uiso 1 1 d . . .
H41A H -0.0834 0.4741 0.3875 0.262 Uiso 1 1 calc R . .
H41B H -0.1168 0.5458 0.4087 0.262 Uiso 1 1 calc R . .
H41C H -0.0789 0.4764 0.4418 0.262 Uiso 1 1 calc R . .
C42 C 0.0353(13) 0.5777(7) 0.3493(5) 0.149(7) Uani 1 1 d . . .
H42A H 0.0269 0.5475 0.3261 0.224 Uiso 1 1 calc R . .
H42B H 0.0964 0.5966 0.3427 0.224 Uiso 1 1 calc R . .
H42C H -0.0098 0.6182 0.3477 0.224 Uiso 1 1 calc R . .
C43 C 0.3484(8) 0.4017(6) 0.2203(4) 0.071(3) Uani 1 1 d U . .
C44 C 0.3824(11) 0.4576(6) 0.1895(5) 0.108(5) Uani 1 1 d . . .
H44A H 0.4414 0.4517 0.1734 0.129 Uiso 1 1 calc R . .
C45 C 0.3367(12) 0.5221(7) 0.1802(5) 0.117(5) Uani 1 1 d . . .
H45A H 0.3657 0.5614 0.1600 0.141 Uiso 1 1 calc R . .
C46 C 0.2446(10) 0.5310(6) 0.2007(4) 0.084(4) Uani 1 1 d . . .
C47 C 0.2112(11) 0.4771(6) 0.2324(4) 0.116(6) Uani 1 1 d . . .
H47A H 0.1540 0.4844 0.2500 0.140 Uiso 1 1 calc R . .
C48 C 0.2567(11) 0.4107(6) 0.2407(5) 0.110(5) Uani 1 1 d . . .
H48A H 0.2270 0.3709 0.2600 0.132 Uiso 1 1 calc R . .
C49 C 0.1984(12) 0.6098(7) 0.1920(5) 0.113(5) Uani 1 1 d . . .
C50 C 0.2094(14) 0.6496(7) 0.2320(6) 0.160(8) Uani 1 1 d . . .
H50A H 0.1818 0.6223 0.2617 0.240 Uiso 1 1 calc R . .
H50B H 0.1794 0.6978 0.2266 0.240 Uiso 1 1 calc R . .
H50C H 0.2741 0.6544 0.2336 0.240 Uiso 1 1 calc R . .
C51 C 0.0973(13) 0.5976(9) 0.1895(7) 0.167(8) Uani 1 1 d . . .
H51A H 0.0710 0.5696 0.2192 0.251 Uiso 1 1 calc R . .
H51B H 0.0926 0.5710 0.1639 0.251 Uiso 1 1 calc R . .
H51C H 0.0642 0.6445 0.1838 0.251 Uiso 1 1 calc R . .
C52 C 0.2365(12) 0.6534(7) 0.1452(5) 0.146(7) Uani 1 1 d . . .
H52A H 0.2996 0.6641 0.1465 0.219 Uiso 1 1 calc R . .
H52B H 0.2004 0.6988 0.1391 0.219 Uiso 1 1 calc R . .
H52C H 0.2339 0.6253 0.1201 0.219 Uiso 1 1 calc R . .
C53 C 0.4875(8) 0.3149(5) 0.1531(4) 0.070(3) Uani 1 1 d . . .
C54 C 0.5807(10) 0.3112(5) 0.1380(5) 0.092(4) Uani 1 1 d . . .
H54A H 0.6227 0.3013 0.1604 0.110 Uiso 1 1 calc R . .
C55 C 0.6130(11) 0.3223(6) 0.0890(4) 0.096(5) Uani 1 1 d U . .
H55A H 0.6765 0.3188 0.0796 0.115 Uiso 1 1 calc R . .
C56 C 0.5539(11) 0.3383(7) 0.0540(5) 0.093(4) Uani 1 1 d . . .
C57 C 0.4666(15) 0.3447(7) 0.0706(4) 0.127(7) Uani 1 1 d . . .
H57A H 0.4239 0.3577 0.0487 0.153 Uiso 1 1 calc R . .
C58 C 0.4342(11) 0.3334(7) 0.1185(4) 0.104(5) Uani 1 1 d . . .
H58A H 0.3707 0.3391 0.1271 0.125 Uiso 1 1 calc R . .
C59 C 0.5905(13) 0.3497(7) 0.0015(5) 0.115(6) Uani 1 1 d . . .
C60 C 0.5519(12) 0.4162(9) -0.0227(5) 0.146(7) Uani 1 1 d . . .
H60A H 0.5731 0.4575 -0.0113 0.219 Uiso 1 1 calc R . .
H60B H 0.4856 0.4158 -0.0166 0.219 Uiso 1 1 calc R . .
H60C H 0.5709 0.4201 -0.0564 0.219 Uiso 1 1 calc R . .
C61 C 0.5536(14) 0.2830(10) -0.0169(6) 0.165(8) Uani 1 1 d . . .
H61A H 0.5789 0.2376 -0.0007 0.248 Uiso 1 1 calc R . .
H61B H 0.5720 0.2868 -0.0507 0.248 Uiso 1 1 calc R . .
H61C H 0.4872 0.2837 -0.0107 0.248 Uiso 1 1 calc R . .
C62 C 0.6917(12) 0.3448(9) -0.0068(5) 0.138(7) Uani 1 1 d . . .
H62A H 0.7139 0.2981 0.0093 0.206 Uiso 1 1 calc R . .
H62B H 0.7163 0.3841 0.0053 0.206 Uiso 1 1 calc R . .
H62C H 0.7113 0.3490 -0.0406 0.206 Uiso 1 1 calc R . .
C63 C 0.6624(8) 0.0651(6) 0.1676(4) 0.073(3) Uani 1 1 d . . .
C64 C 0.6889(8) 0.1282(5) 0.1386(4) 0.073(3) Uani 1 1 d . . .
H64A H 0.6848 0.1716 0.1514 0.087 Uiso 1 1 calc R . .
C65 C 0.7205(8) 0.1311(5) 0.0926(4) 0.070(3) Uani 1 1 d . . .
H65A H 0.7364 0.1763 0.0742 0.084 Uiso 1 1 calc R . .
C66 C 0.7303(8) 0.0697(5) 0.0718(4) 0.069(3) Uani 1 1 d . B .
C67 C 0.7058(10) 0.0061(6) 0.0994(4) 0.090(4) Uani 1 1 d . . .
H67A H 0.7125 -0.0374 0.0865 0.109 Uiso 1 1 calc R . .
C68 C 0.6707(10) 0.0041(7) 0.1467(5) 0.094(4) Uani 1 1 d . . .
H68A H 0.6522 -0.0407 0.1649 0.113 Uiso 1 1 calc R . .
C69 C 0.7703(8) 0.0696(5) 0.0200(4) 0.089(4) Uani 1 1 d D . .
C70 C 0.724(2) 0.0137(16) -0.0014(8) 0.125(11) Uani 0.57(3) 1 d PDU B 1
H70A H 0.6611 0.0295 -0.0044 0.188 Uiso 0.57(3) 1 calc PR B 1
H70B H 0.7265 -0.0335 0.0190 0.188 Uiso 0.57(3) 1 calc PR B 1
H70C H 0.7566 0.0095 -0.0325 0.188 Uiso 0.57(3) 1 calc PR B 1
C71 C 0.761(2) 0.1455(8) -0.0109(6) 0.089(9) Uani 0.57(3) 1 d PDU B 1
H71A H 0.6974 0.1636 -0.0068 0.133 Uiso 0.57(3) 1 calc PR B 1
H71B H 0.7790 0.1416 -0.0439 0.133 Uiso 0.57(3) 1 calc PR B 1
H71C H 0.7995 0.1790 -0.0013 0.133 Uiso 0.57(3) 1 calc PR B 1
C72 C 0.8736(13) 0.049(2) 0.0198(8) 0.113(10) Uani 0.57(3) 1 d PDU B 1
H72A H 0.8814 -0.0007 0.0365 0.170 Uiso 0.57(3) 1 calc PR B 1
H72B H 0.9019 0.0823 0.0353 0.170 Uiso 0.57(3) 1 calc PR B 1
H72C H 0.9024 0.0516 -0.0127 0.170 Uiso 0.57(3) 1 calc PR B 1
C70A C 0.6895(18) 0.057(2) -0.0056(12) 0.113(13) Uiso 0.43(3) 1 d PDU B 2
H70D H 0.6509 0.1013 -0.0100 0.170 Uiso 0.43(3) 1 calc PR B 2
H70E H 0.6540 0.0176 0.0132 0.170 Uiso 0.43(3) 1 calc PR B 2
H70F H 0.7124 0.0439 -0.0363 0.170 Uiso 0.43(3) 1 calc PR B 2
C71A C 0.816(3) 0.1413(14) -0.0044(13) 0.104(13) Uiso 0.43(3) 1 d PDU B 2
H71D H 0.7838 0.1822 0.0083 0.156 Uiso 0.43(3) 1 calc PR B 2
H71E H 0.8126 0.1478 -0.0383 0.156 Uiso 0.43(3) 1 calc PR B 2
H71F H 0.8794 0.1389 0.0013 0.156 Uiso 0.43(3) 1 calc PR B 2
C72A C 0.842(2) 0.0061(16) 0.0172(12) 0.103(12) Uiso 0.43(3) 1 d PDU B 2
H72D H 0.8693 -0.0048 0.0465 0.155 Uiso 0.43(3) 1 calc PR B 2
H72E H 0.8890 0.0196 -0.0090 0.155 Uiso 0.43(3) 1 calc PR B 2
H72F H 0.8123 -0.0368 0.0124 0.155 Uiso 0.43(3) 1 calc PR B 2
C73 C 0.6805(10) -0.0718(6) 0.2533(4) 0.085(4) Uani 1 1 d . . .
C74 C 0.7698(9) -0.0794(6) 0.2330(4) 0.087(4) Uani 1 1 d . . .
H74A H 0.8052 -0.0385 0.2210 0.105 Uiso 1 1 calc R . .
C75 C 0.8040(9) -0.1474(6) 0.2311(4) 0.083(4) Uani 1 1 d . . .
H75A H 0.8643 -0.1526 0.2162 0.099 Uiso 1 1 calc R . .
C76 C 0.7593(10) -0.2091(5) 0.2486(4) 0.080(4) Uani 1 1 d . C .
C77 C 0.6721(9) -0.1987(6) 0.2702(4) 0.077(3) Uani 1 1 d . . .
H77A H 0.6386 -0.2400 0.2839 0.092 Uiso 1 1 calc R . .
C78 C 0.6322(9) -0.1327(6) 0.2726(4) 0.077(3) Uani 1 1 d . . .
H78A H 0.5718 -0.1281 0.2873 0.093 Uiso 1 1 calc R . .
C79 C 0.8037(9) -0.2841(6) 0.2429(4) 0.086(4) Uani 1 1 d D . .
C80 C 0.8395(13) -0.2819(8) 0.1912(5) 0.123(8) Uani 0.842(19) 1 d PD C 1
H80A H 0.7888 -0.2727 0.1724 0.185 Uiso 0.842(19) 1 calc PR C 1
H80B H 0.8702 -0.3285 0.1869 0.185 Uiso 0.842(19) 1 calc PR C 1
H80C H 0.8825 -0.2433 0.1813 0.185 Uiso 0.842(19) 1 calc PR C 1
C81 C 0.8809(13) -0.2989(9) 0.2722(7) 0.156(11) Uani 0.842(19) 1 d PD C 1
H81A H 0.9097 -0.3465 0.2688 0.234 Uiso 0.842(19) 1 calc PR C 1
H81B H 0.8577 -0.2984 0.3052 0.234 Uiso 0.842(19) 1 calc PR C 1
H81C H 0.9255 -0.2616 0.2616 0.234 Uiso 0.842(19) 1 calc PR C 1
C82 C 0.7345(12) -0.3417(9) 0.2569(8) 0.166(12) Uani 0.842(19) 1 d PD C 1
H82A H 0.6856 -0.3310 0.2369 0.250 Uiso 0.842(19) 1 calc PR C 1
H82B H 0.7093 -0.3426 0.2897 0.250 Uiso 0.842(19) 1 calc PR C 1
H82C H 0.7637 -0.3889 0.2530 0.250 Uiso 0.842(19) 1 calc PR C 1
C80A C 0.9058(15) -0.282(3) 0.2277(16) 0.06(2) Uiso 0.158(19) 1 d PD C 2
H80D H 0.9302 -0.3307 0.2242 0.087 Uiso 0.158(19) 1 calc PR C 2
H80E H 0.9353 -0.2645 0.2515 0.087 Uiso 0.158(19) 1 calc PR C 2
H80F H 0.9175 -0.2494 0.1977 0.087 Uiso 0.158(19) 1 calc PR C 2
C81A C 0.788(3) -0.3334(18) 0.2902(8) 0.019(12) Uiso 0.158(19) 1 d PD C 2
H81D H 0.8146 -0.3818 0.2874 0.028 Uiso 0.158(19) 1 calc PR C 2
H81E H 0.7227 -0.3365 0.3003 0.028 Uiso 0.158(19) 1 calc PR C 2
H81F H 0.8167 -0.3137 0.3135 0.028 Uiso 0.158(19) 1 calc PR C 2
C82A C 0.760(3) -0.315(3) 0.2071(13) 0.056(19) Uiso 0.158(19) 1 d PD C 2
H82D H 0.7882 -0.3629 0.2037 0.083 Uiso 0.158(19) 1 calc PR C 2
H82E H 0.7680 -0.2829 0.1768 0.083 Uiso 0.158(19) 1 calc PR C 2
H82F H 0.6949 -0.3201 0.2176 0.083 Uiso 0.158(19) 1 calc PR C 2
O90 O 0.3274(6) 0.0896(4) 0.2931(3) 0.099(3) Uani 1 1 d D D .
C91 C 0.3084(19) 0.0073(11) 0.2965(7) 0.230(13) Uani 1 1 d D . .
H91A H 0.2900 -0.0020 0.2668 0.275 Uiso 0.58(2) 1 calc PR D 1
H91B H 0.3633 -0.0233 0.3034 0.275 Uiso 0.58(2) 1 calc PR D 1
H91C H 0.2456 -0.0004 0.2957 0.275 Uiso 0.42(2) 1 d PR D 2
H91D H 0.3288 -0.0229 0.3235 0.275 Uiso 0.42(2) 1 d PR D 2
C92 C 0.232(2) -0.0082(17) 0.3362(14) 0.207(16) Uani 0.58(2) 1 d PDU D 1
H92A H 0.2163 -0.0587 0.3396 0.311 Uiso 0.58(2) 1 calc PR D 1
H92B H 0.1795 0.0237 0.3292 0.311 Uiso 0.58(2) 1 calc PR D 1
H92C H 0.2524 0.0005 0.3654 0.311 Uiso 0.58(2) 1 calc PR D 1
C92A C 0.360(3) -0.0150(19) 0.2517(14) 0.163(16) Uiso 0.42(2) 1 d PDU D 2
H92D H 0.3497 -0.0658 0.2510 0.245 Uiso 0.42(2) 1 calc PR D 2
H92E H 0.4252 -0.0090 0.2512 0.245 Uiso 0.42(2) 1 calc PR D 2
H92F H 0.3386 0.0155 0.2242 0.245 Uiso 0.42(2) 1 calc PR D 2
Zn' Zn 0.70192(11) 0.31809(7) 0.25958(5) 0.0745(5) Uani 1 1 d . . .
Se' Se 0.69859(11) 0.03397(7) 0.42492(5) 0.0936(5) Uani 1 1 d . . .
N1' N 0.7929(6) 0.1485(4) 0.2648(3) 0.068(2) Uani 1 1 d . . .
C2' C 0.7360(8) 0.1624(6) 0.3010(4) 0.069(3) Uani 1 1 d . . .
N2' N 0.6816(6) 0.2235(4) 0.3046(3) 0.072(3) Uani 1 1 d . . .
C3' C 0.7230(8) 0.1122(5) 0.3455(4) 0.071(3) Uani 1 1 d . . .
C4' C 0.6596(9) 0.1503(5) 0.3756(4) 0.077(4) Uani 1 1 d . . .
C5' C 0.6358(8) 0.2228(6) 0.3484(4) 0.067(3) Uani 1 1 d . . .
N6' N 0.5813(6) 0.2719(5) 0.3662(3) 0.072(3) Uani 1 1 d . . .
C7' C 0.5622(7) 0.3368(5) 0.3395(4) 0.058(3) Uani 1 1 d . . .
N7' N 0.5939(6) 0.3606(4) 0.2953(3) 0.063(2) Uani 1 1 d . . .
C8' C 0.5024(8) 0.3902(5) 0.3615(4) 0.069(3) Uani 1 1 d . . .
C9' C 0.5027(7) 0.4506(5) 0.3264(4) 0.060(3) Uani 1 1 d U . .
C10' C 0.5607(9) 0.4308(5) 0.2858(3) 0.072(3) Uani 1 1 d . . .
N11' N 0.5790(7) 0.4750(4) 0.2458(3) 0.073(3) Uani 1 1 d . . .
C12' C 0.6368(10) 0.4592(6) 0.2093(4) 0.080(4) Uani 1 1 d . . .
N12' N 0.6874(7) 0.3974(4) 0.2062(3) 0.074(3) Uani 1 1 d . . .
C13' C 0.6512(8) 0.5097(5) 0.1644(4) 0.073(3) Uani 1 1 d . . .
C14' C 0.7095(9) 0.4740(5) 0.1354(4) 0.079(4) Uani 1 1 d . . .
C15' C 0.7357(8) 0.4042(6) 0.1629(3) 0.072(3) Uani 1 1 d . . .
N16' N 0.7928(7) 0.3535(5) 0.1447(3) 0.081(3) Uani 1 1 d . . .
C17' C 0.8093(8) 0.2879(5) 0.1692(4) 0.073(3) Uani 1 1 d . . .
N17' N 0.7741(7) 0.2592(4) 0.2140(3) 0.076(3) Uani 1 1 d . . .
C18' C 0.8717(8) 0.2339(6) 0.1502(4) 0.080(4) Uani 1 1 d . . .
C19' C 0.8733(9) 0.1767(6) 0.1851(3) 0.074(3) Uani 1 1 d . . .
C20' C 0.8123(8) 0.1924(5) 0.2232(4) 0.073(3) Uani 1 1 d . . .
N21' N 0.7513(7) 0.0492(4) 0.3642(3) 0.081(3) Uani 1 1 d . . .
N22' N 0.6333(7) 0.1197(4) 0.4192(3) 0.081(3) Uani 1 1 d . . .
C23' C 0.4645(7) 0.3853(5) 0.4109(4) 0.061(3) Uani 1 1 d U . .
C24' C 0.4393(8) 0.3187(5) 0.4388(4) 0.077(4) Uani 1 1 d . . .
H24B H 0.4457 0.2764 0.4247 0.092 Uiso 1 1 calc R . .
C25' C 0.4052(8) 0.3125(6) 0.4862(4) 0.069(3) Uani 1 1 d . . .
H25B H 0.3920 0.2663 0.5040 0.083 Uiso 1 1 calc R . .
C26' C 0.3908(7) 0.3732(6) 0.5073(3) 0.062(3) Uani 1 1 d U E .
C27' C 0.4169(9) 0.4371(6) 0.4805(4) 0.081(4) Uani 1 1 d . . .
H27B H 0.4104 0.4792 0.4948 0.097 Uiso 1 1 calc R . .
C28' C 0.4533(9) 0.4447(6) 0.4323(4) 0.079(3) Uani 1 1 d . . .
H28B H 0.4696 0.4908 0.4152 0.094 Uiso 1 1 calc R . .
C29' C 0.3513(9) 0.3655(5) 0.5579(5) 0.092(4) Uani 1 1 d D . .
C30' C 0.2611(16) 0.3265(16) 0.5717(12) 0.117(10) Uani 0.58(5) 1 d PDU E 1
H30G H 0.2420 0.3245 0.6053 0.176 Uiso 0.58(5) 1 calc PR E 1
H30H H 0.2697 0.2772 0.5645 0.176 Uiso 0.58(5) 1 calc PR E 1
H30I H 0.2144 0.3529 0.5539 0.176 Uiso 0.58(5) 1 calc PR E 1
C31' C 0.4222(19) 0.326(2) 0.5897(8) 0.113(10) Uani 0.58(5) 1 d PDU E 1
H31G H 0.3950 0.3193 0.6225 0.170 Uiso 0.58(5) 1 calc PR E 1
H31H H 0.4754 0.3558 0.5859 0.170 Uiso 0.58(5) 1 calc PR E 1
H31I H 0.4405 0.2792 0.5805 0.170 Uiso 0.58(5) 1 calc PR E 1
C32' C 0.3323(19) 0.4433(9) 0.5729(9) 0.084(8) Uani 0.58(5) 1 d PDU E 1
H32G H 0.3032 0.4379 0.6054 0.126 Uiso 0.58(5) 1 calc PR E 1
H32H H 0.2923 0.4726 0.5522 0.126 Uiso 0.58(5) 1 calc PR E 1
H32I H 0.3898 0.4672 0.5703 0.126 Uiso 0.58(5) 1 calc PR E 1
C30B C 0.391(3) 0.2934(19) 0.5863(14) 0.125(14) Uiso 0.42(5) 1 d PDU E 2
H30J H 0.3625 0.2869 0.6188 0.188 Uiso 0.42(5) 1 calc PR E 2
H30K H 0.4569 0.2966 0.5857 0.188 Uiso 0.42(5) 1 calc PR E 2
H30L H 0.3792 0.2521 0.5719 0.188 Uiso 0.42(5) 1 calc PR E 2
C31B C 0.351(3) 0.426(2) 0.5887(19) 0.149(19) Uiso 0.42(5) 1 d PDU E 2
H31J H 0.3136 0.4112 0.6188 0.224 Uiso 0.42(5) 1 calc PR E 2
H31K H 0.3254 0.4710 0.5724 0.224 Uiso 0.42(5) 1 calc PR E 2
H31L H 0.4129 0.4325 0.5942 0.224 Uiso 0.42(5) 1 calc PR E 2
C32B C 0.2494(12) 0.3494(18) 0.5566(12) 0.054(9) Uiso 0.42(5) 1 d PDU E 2
H32J H 0.2173 0.3436 0.5885 0.081 Uiso 0.42(5) 1 calc PR E 2
H32K H 0.2465 0.3049 0.5437 0.081 Uiso 0.42(5) 1 calc PR E 2
H32L H 0.2208 0.3898 0.5369 0.081 Uiso 0.42(5) 1 calc PR E 2
C33' C 0.4519(9) 0.5218(5) 0.3260(4) 0.073(3) Uani 1 1 d . . .
C34' C 0.3628(9) 0.5286(6) 0.3436(4) 0.089(4) Uani 1 1 d . . .
H34B H 0.3283 0.4868 0.3542 0.106 Uiso 1 1 calc R . .
C35' C 0.3235(9) 0.5956(6) 0.3460(4) 0.080(3) Uani 1 1 d U . .
H35B H 0.2617 0.5985 0.3591 0.096 Uiso 1 1 calc R . .
C36' C 0.3667(9) 0.6589(6) 0.3311(4) 0.078(3) Uani 1 1 d U F .
C37' C 0.4587(9) 0.6495(6) 0.3124(5) 0.095(4) Uani 1 1 d . . .
H37B H 0.4938 0.6909 0.3014 0.114 Uiso 1 1 calc R . .
C38' C 0.4985(9) 0.5818(5) 0.3098(4) 0.082(4) Uani 1 1 d . . .
H38B H 0.5599 0.5774 0.2963 0.098 Uiso 1 1 calc R . .
C39' C 0.3270(10) 0.7362(6) 0.3321(4) 0.115(6) Uani 1 1 d D . .
C40' C 0.2249(11) 0.7350(9) 0.3501(8) 0.152(11) Uani 0.82(2) 1 d PD F 1
H40D H 0.1940 0.7086 0.3310 0.229 Uiso 0.82(2) 1 calc PR F 1
H40E H 0.1993 0.7847 0.3479 0.229 Uiso 0.82(2) 1 calc PR F 1
H40F H 0.2164 0.7109 0.3829 0.229 Uiso 0.82(2) 1 calc PR F 1
C41' C 0.3814(12) 0.7754(8) 0.3610(7) 0.133(9) Uani 0.82(2) 1 d PD F 1
H41D H 0.4457 0.7739 0.3483 0.200 Uiso 0.82(2) 1 calc PR F 1
H41E H 0.3743 0.7513 0.3938 0.200 Uiso 0.82(2) 1 calc PR F 1
H41F H 0.3588 0.8258 0.3592 0.200 Uiso 0.82(2) 1 calc PR F 1
C42' C 0.3365(17) 0.7796(9) 0.2798(6) 0.193(15) Uani 0.82(2) 1 d PD F 1
H42D H 0.4008 0.7816 0.2671 0.289 Uiso 0.82(2) 1 calc PR F 1
H42E H 0.3104 0.8288 0.2798 0.289 Uiso 0.82(2) 1 calc PR F 1
H42F H 0.3041 0.7549 0.2603 0.289 Uiso 0.82(2) 1 calc PR F 1
C40B C 0.292(4) 0.724(3) 0.3858(8) 0.07(2) Uiso 0.18(2) 1 d PD F 2
H40G H 0.2494 0.6844 0.3929 0.110 Uiso 0.18(2) 1 calc PR F 2
H40H H 0.2610 0.7680 0.3943 0.110 Uiso 0.18(2) 1 calc PR F 2
H40I H 0.3433 0.7106 0.4039 0.110 Uiso 0.18(2) 1 calc PR F 2
C41B C 0.380(6) 0.807(3) 0.320(2) 0.27(9) Uiso 0.18(2) 1 d PD F 2
H41G H 0.4324 0.8022 0.3376 0.407 Uiso 0.18(2) 1 calc PR F 2
H41H H 0.3402 0.8478 0.3281 0.407 Uiso 0.18(2) 1 calc PR F 2
H41I H 0.4013 0.8161 0.2862 0.407 Uiso 0.18(2) 1 calc PR F 2
C42B C 0.244(3) 0.743(3) 0.3038(17) 0.065(19) Uiso 0.18(2) 1 d PD F 2
H42G H 0.2044 0.7033 0.3162 0.098 Uiso 0.18(2) 1 calc PR F 2
H42H H 0.2658 0.7421 0.2707 0.098 Uiso 0.18(2) 1 calc PR F 2
H42I H 0.2109 0.7894 0.3067 0.098 Uiso 0.18(2) 1 calc PR F 2
C43' C 0.6142(9) 0.5842(5) 0.1555(4) 0.072(3) Uani 1 1 d . . .
C44' C 0.5310(10) 0.6059(6) 0.1783(4) 0.097(4) Uani 1 1 d . . .
H44B H 0.4968 0.5718 0.2005 0.116 Uiso 1 1 calc R . .
C45' C 0.4975(10) 0.6780(6) 0.1685(5) 0.097(4) Uani 1 1 d . . .
H45B H 0.4407 0.6910 0.1845 0.116 Uiso 1 1 calc R . .
C46' C 0.5418(9) 0.7296(6) 0.1376(4) 0.078(4) Uani 1 1 d . . .
C47' C 0.6217(10) 0.7079(6) 0.1154(5) 0.099(4) Uani 1 1 d . . .
H47B H 0.6550 0.7418 0.0926 0.119 Uiso 1 1 calc R . .
C48' C 0.6563(11) 0.6373(6) 0.1253(4) 0.100(5) Uani 1 1 d . . .
H48B H 0.7140 0.6258 0.1094 0.120 Uiso 1 1 calc R . .
C49' C 0.5070(11) 0.8098(6) 0.1303(5) 0.099(5) Uani 1 1 d . . .
C50' C 0.4081(13) 0.8137(7) 0.1280(6) 0.135(6) Uani 1 1 d . . .
H50D H 0.3957 0.7946 0.1003 0.203 Uiso 1 1 calc R . .
H50E H 0.3854 0.8641 0.1258 0.203 Uiso 1 1 calc R . .
H50F H 0.3776 0.7849 0.1563 0.203 Uiso 1 1 calc R . .
C51' C 0.5300(13) 0.8422(7) 0.1718(6) 0.138(7) Uani 1 1 d . . .
H51D H 0.5959 0.8393 0.1722 0.207 Uiso 1 1 calc R . .
H51E H 0.5008 0.8152 0.2011 0.207 Uiso 1 1 calc R . .
H51F H 0.5082 0.8930 0.1686 0.207 Uiso 1 1 calc R . .
C52' C 0.5508(11) 0.8505(7) 0.0846(6) 0.136(6) Uani 1 1 d . . .
H52D H 0.6166 0.8496 0.0850 0.204 Uiso 1 1 calc R . .
H52E H 0.5268 0.9007 0.0805 0.204 Uiso 1 1 calc R . .
H52F H 0.5373 0.8277 0.0587 0.204 Uiso 1 1 calc R . .
C53' C 0.7458(10) 0.4940(5) 0.0856(4) 0.081(4) Uani 1 1 d . . .
C54' C 0.6862(11) 0.5259(7) 0.0547(5) 0.107(5) Uani 1 1 d . . .
H54B H 0.6237 0.5335 0.0653 0.129 Uiso 1 1 calc R . .
C55' C 0.7209(14) 0.5473(7) 0.0062(5) 0.115(5) Uani 1 1 d . . .
H55B H 0.6785 0.5677 -0.0146 0.138 Uiso 1 1 calc R . .
C56' C 0.8067(11) 0.5410(7) -0.0120(5) 0.092(4) Uani 1 1 d . . .
C57' C 0.8634(10) 0.5061(6) 0.0189(4) 0.090(4) Uani 1 1 d U . .
H57B H 0.9250 0.4960 0.0079 0.108 Uiso 1 1 calc R . .
C58' C 0.8321(11) 0.4852(7) 0.0664(5) 0.116(6) Uani 1 1 d . . .
H58B H 0.8749 0.4632 0.0866 0.139 Uiso 1 1 calc R . .
C59' C 0.8363(12) 0.5697(7) -0.0644(5) 0.100(5) Uani 1 1 d . . .
C60' C 0.8055(12) 0.6510(7) -0.0745(5) 0.135(6) Uani 1 1 d . . .
H60D H 0.7394 0.6559 -0.0673 0.203 Uiso 1 1 calc R . .
H60E H 0.8232 0.6703 -0.1076 0.203 Uiso 1 1 calc R . .
H60F H 0.8344 0.6779 -0.0549 0.203 Uiso 1 1 calc R . .
C61' C 0.9352(13) 0.5651(11) -0.0764(6) 0.157(8) Uani 1 1 d U . .
H61D H 0.9640 0.5891 -0.0552 0.236 Uiso 1 1 calc R . .
H61E H 0.9514 0.5889 -0.1088 0.236 Uiso 1 1 calc R . .
H61F H 0.9563 0.5142 -0.0731 0.236 Uiso 1 1 calc R . .
C62' C 0.7798(15) 0.5318(9) -0.0942(5) 0.160(8) Uani 1 1 d . . .
H62D H 0.7151 0.5373 -0.0831 0.240 Uiso 1 1 calc R . .
H62E H 0.7980 0.4803 -0.0909 0.240 Uiso 1 1 calc R . .
H62F H 0.7910 0.5541 -0.1272 0.240 Uiso 1 1 calc R . .
C63' C 0.9205(9) 0.2427(5) 0.1033(4) 0.079(4) Uani 1 1 d . . .
C64' C 0.8858(10) 0.2855(6) 0.0648(4) 0.088(4) Uani 1 1 d . . .
H64B H 0.8290 0.3107 0.0702 0.106 Uiso 1 1 calc R . .
C65' C 0.9302(11) 0.2936(6) 0.0188(5) 0.104(5) Uani 1 1 d U . .
H65B H 0.9047 0.3253 -0.0056 0.125 Uiso 1 1 calc R . .
C66' C 1.0130(11) 0.2544(6) 0.0088(4) 0.090(4) Uani 1 1 d . G .
C67' C 1.0504(10) 0.2141(6) 0.0467(5) 0.097(4) Uani 1 1 d . . .
H67B H 1.1081 0.1900 0.0417 0.116 Uiso 1 1 calc R . .
C68' C 1.0043(9) 0.2081(6) 0.0929(4) 0.085(4) Uani 1 1 d . . .
H68B H 1.0318 0.1793 0.1178 0.102 Uiso 1 1 calc R . .
C69' C 1.0591(9) 0.2573(6) -0.0414(5) 0.097(4) Uani 1 1 d D . .
C70' C 1.1468(15) 0.2100(15) -0.0437(8) 0.165(14) Uani 0.590(18) 1 d PDU G 1
H70G H 1.1888 0.2262 -0.0247 0.247 Uiso 0.590(18) 1 calc PR G 1
H70H H 1.1750 0.2141 -0.0763 0.247 Uiso 0.590(18) 1 calc PR G 1
H70I H 1.1329 0.1595 -0.0314 0.247 Uiso 0.590(18) 1 calc PR G 1
C71' C 1.082(2) 0.3365(10) -0.0609(8) 0.138(11) Uani 0.590(18) 1 d PDU G 1
H71G H 1.1240 0.3525 -0.0421 0.208 Uiso 0.590(18) 1 calc PR G 1
H71H H 1.0258 0.3671 -0.0593 0.208 Uiso 0.590(18) 1 calc PR G 1
H71I H 1.1093 0.3404 -0.0935 0.208 Uiso 0.590(18) 1 calc PR G 1
C72' C 0.9952(16) 0.2336(17) -0.0727(8) 0.159(13) Uani 0.590(18) 1 d PDU G 1
H72G H 0.9382 0.2626 -0.0706 0.239 Uiso 0.590(18) 1 calc PR G 1
H72H H 0.9828 0.1823 -0.0622 0.239 Uiso 0.590(18) 1 calc PR G 1
H72I H 1.0239 0.2405 -0.1053 0.239 Uiso 0.590(18) 1 calc PR G 1
C70B C 1.1559(17) 0.2812(18) -0.0441(13) 0.124(13) Uiso 0.410(18) 1 d PDU G 2
H70J H 1.1878 0.2486 -0.0209 0.186 Uiso 0.410(18) 1 calc PR G 2
H70K H 1.1545 0.3306 -0.0374 0.186 Uiso 0.410(18) 1 calc PR G 2
H70L H 1.1875 0.2796 -0.0756 0.186 Uiso 0.410(18) 1 calc PR G 2
C71B C 1.010(3) 0.3048(17) -0.0790(12) 0.152(16) Uiso 0.410(18) 1 d PDU G 2
H71J H 0.9469 0.2901 -0.0761 0.228 Uiso 0.410(18) 1 calc PR G 2
H71K H 1.0404 0.2994 -0.1101 0.228 Uiso 0.410(18) 1 calc PR G 2
H71L H 1.0097 0.3555 -0.0749 0.228 Uiso 0.410(18) 1 calc PR G 2
C72B C 1.063(2) 0.1783(10) -0.0506(10) 0.080(9) Uiso 0.410(18) 1 d PDU G 2
H72J H 1.0010 0.1620 -0.0484 0.121 Uiso 0.410(18) 1 calc PR G 2
H72K H 1.0955 0.1471 -0.0271 0.121 Uiso 0.410(18) 1 calc PR G 2
H72L H 1.0943 0.1759 -0.0820 0.121 Uiso 0.410(18) 1 calc PR G 2
C73' C 0.9265(8) 0.1056(5) 0.1865(4) 0.068(3) Uani 1 1 d . . .
C74' C 0.9245(8) 0.0654(5) 0.1504(4) 0.073(3) Uani 1 1 d . . .
H74B H 0.8867 0.0819 0.1265 0.088 Uiso 1 1 calc R . .
C75' C 0.9773(9) 0.0012(6) 0.1490(4) 0.083(4) Uani 1 1 d . . .
H75B H 0.9732 -0.0259 0.1248 0.100 Uiso 1 1 calc R . .
C76' C 1.0352(8) -0.0233(6) 0.1820(4) 0.077(3) Uani 1 1 d . . .
C77' C 1.0297(8) 0.0164(7) 0.2194(4) 0.091(4) Uani 1 1 d . . .
H77B H 1.0622 -0.0021 0.2451 0.110 Uiso 1 1 calc R . .
C78' C 0.9795(9) 0.0804(6) 0.2204(4) 0.091(4) Uani 1 1 d . . .
H78B H 0.9822 0.1070 0.2451 0.109 Uiso 1 1 calc R . .
C79' C 1.1015(11) -0.0875(7) 0.1805(5) 0.107(5) Uani 1 1 d . . .
C80' C 1.1958(14) -0.0583(10) 0.1675(9) 0.208(11) Uani 1 1 d . . .
H80D H 1.2062 -0.0266 0.1895 0.311 Uiso 1 1 calc R . .
H80E H 1.2009 -0.0308 0.1356 0.311 Uiso 1 1 calc R . .
H80F H 1.2410 -0.0986 0.1691 0.311 Uiso 1 1 calc R . .
C81' C 1.0805(13) -0.1355(8) 0.1490(6) 0.149(7) Uani 1 1 d . . .
H81D H 1.0783 -0.1078 0.1175 0.224 Uiso 1 1 calc R . .
H81E H 1.0215 -0.1564 0.1607 0.224 Uiso 1 1 calc R . .
H81F H 1.1275 -0.1744 0.1480 0.224 Uiso 1 1 calc R . .
C82' C 1.1014(12) -0.1332(7) 0.2296(5) 0.137(7) Uani 1 1 d . . .
H82D H 1.1182 -0.1032 0.2513 0.206 Uiso 1 1 calc R . .
H82E H 1.1451 -0.1742 0.2282 0.206 Uiso 1 1 calc R . .
H82F H 1.0406 -0.1511 0.2407 0.206 Uiso 1 1 calc R . .
O90' O 0.8061(6) 0.3520(4) 0.2928(3) 0.094(3) Uani 1 1 d D . .
C91' C 0.8192(15) 0.4336(8) 0.2903(7) 0.156(8) Uani 1 1 d D . .
H91E H 0.7685 0.4625 0.2763 0.187 Uiso 1 1 calc R . .
H91F H 0.8204 0.4448 0.3222 0.187 Uiso 1 1 calc R . .
C92' C 0.9087(13) 0.4520(9) 0.2601(7) 0.168(9) Uani 1 1 d D . .
H92A H 0.9188 0.5032 0.2612 0.202 Uiso 1 1 calc R . .
H92B H 0.9569 0.4228 0.2761 0.202 Uiso 1 1 calc R . .
C93' C 0.9257(18) 0.4430(15) 0.2094(7) 0.233(14) Uani 1 1 d DU . .
H93A H 0.9871 0.4575 0.1964 0.349 Uiso 1 1 calc R . .
H93B H 0.8815 0.4734 0.1918 0.349 Uiso 1 1 calc R . .
H93C H 0.9195 0.3922 0.2069 0.349 Uiso 1 1 calc R . .
O100 O 0.2954(9) 0.1478(7) 0.2066(4) 0.148(4) Uani 1 1 d . . .
H100 H 0.2859 0.1329 0.2356 0.222 Uiso 1 1 calc R . .
C101 C 0.2270(14) 0.2038(11) 0.1932(6) 0.170(9) Uani 1 1 d . . .
H10A H 0.2560 0.2504 0.1811 0.204 Uiso 1 1 calc R . .
H10B H 0.1957 0.1907 0.1680 0.204 Uiso 1 1 calc R . .
C102 C 0.1657(14) 0.2103(11) 0.2317(8) 0.157(7) Uani 1 1 d . . .
H10C H 0.1969 0.2249 0.2564 0.188 Uiso 1 1 calc R . .
H10D H 0.1386 0.1631 0.2444 0.188 Uiso 1 1 calc R . .
C103 C 0.0866(13) 0.2704(9) 0.2175(6) 0.155(7) Uani 1 1 d . . .
H10E H 0.0461 0.2779 0.2457 0.232 Uiso 1 1 calc R . .
H10F H 0.0519 0.2535 0.1954 0.232 Uiso 1 1 calc R . .
H10G H 0.1141 0.3160 0.2028 0.232 Uiso 1 1 calc R . .
O105 O 0.4391(10) 0.1387(8) 0.1450(4) 0.156(5) Uani 1 1 d . . .
H105 H 0.4745 0.1673 0.1518 0.234 Uiso 1 1 calc R . .
C106 C 0.4692(18) 0.1224(15) 0.0999(9) 0.212(11) Uani 1 1 d U . .
H10H H 0.5228 0.0884 0.1016 0.254 Uiso 1 1 calc R . .
H10I H 0.4879 0.1672 0.0786 0.254 Uiso 1 1 calc R . .
C107 C 0.400(2) 0.0907(14) 0.0812(10) 0.227(12) Uani 1 1 d U . .
H10J H 0.4263 0.0713 0.0527 0.272 Uiso 1 1 calc R . .
H10K H 0.3747 0.0499 0.1045 0.272 Uiso 1 1 calc R . .
C108 C 0.329(2) 0.1424(16) 0.0699(11) 0.265(14) Uani 1 1 d U . .
H10L H 0.2827 0.1196 0.0569 0.398 Uiso 1 1 calc R . .
H10M H 0.3536 0.1827 0.0468 0.398 Uiso 1 1 calc R . .
H10N H 0.3014 0.1605 0.0984 0.398 Uiso 1 1 calc R . .
O110 O 0.8376(14) 0.2809(10) 0.3726(6) 0.128(5) Uani 0.566(7) 1 d PDU H 1
H110 H 0.8252 0.2806 0.3454 0.191 Uiso 0.566(7) 1 calc PR H 1
C111 C 0.8901(17) 0.2205(13) 0.3866(9) 0.122(6) Uani 0.566(7) 1 d PDU H 1
H11A H 0.8508 0.1786 0.3962 0.146 Uiso 0.566(7) 1 calc PR H 1
H11B H 0.9186 0.2276 0.4142 0.146 Uiso 0.566(7) 1 calc PR H 1
C112 C 0.9618(16) 0.2042(14) 0.3494(8) 0.115(6) Uani 0.566(7) 1 d PDU H 1
H11C H 0.9873 0.2510 0.3341 0.138 Uiso 0.566(7) 1 calc PR H 1
H11D H 0.9310 0.1865 0.3257 0.138 Uiso 0.566(7) 1 calc PR H 1
C113 C 1.0420(17) 0.1521(14) 0.3585(10) 0.136(7) Uani 0.566(7) 1 d PDU H 1
H11E H 1.0786 0.1470 0.3286 0.205 Uiso 0.566(7) 1 calc PR H 1
H11F H 1.0201 0.1048 0.3739 0.205 Uiso 0.566(7) 1 calc PR H 1
H11G H 1.0792 0.1707 0.3788 0.205 Uiso 0.566(7) 1 calc PR H 1
O115 O 0.7458(19) 0.3531(15) 0.4977(9) 0.162(8) Uiso 0.434(7) 1 d PDU H 2
H115 H 0.7456 0.3974 0.4991 0.243 Uiso 0.434(7) 1 d PR H 2
C116 C 0.6652(19) 0.3357(16) 0.4839(9) 0.103(6) Uiso 0.434(7) 1 d PDU H 2
H11H H 0.6285 0.3805 0.4747 0.124 Uiso 0.434(7) 1 calc PR H 2
H11I H 0.6298 0.3055 0.5104 0.124 Uiso 0.434(7) 1 calc PR H 2
C117 C 0.6849(18) 0.2958(13) 0.4437(8) 0.078(5) Uiso 0.434(7) 1 d PDU H 2
H11J H 0.6351 0.3075 0.4239 0.093 Uiso 0.434(7) 1 calc PR H 2
H11K H 0.6838 0.2434 0.4562 0.093 Uiso 0.434(7) 1 calc PR H 2
C118 C 0.774(2) 0.310(2) 0.4125(13) 0.163(9) Uiso 0.434(7) 1 d PDU H 2
H11L H 0.7803 0.2800 0.3878 0.244 Uiso 0.434(7) 1 calc PR H 2
H11M H 0.8247 0.2980 0.4314 0.244 Uiso 0.434(7) 1 calc PR H 2
H11N H 0.7754 0.3612 0.3982 0.244 Uiso 0.434(7) 1 calc PR H 2
O120 O 0.078(2) 0.0153(18) 0.4961(12) 0.230(11) Uani 0.50 1 d PDU . .
H120 H 0.0710 0.0020 0.5253 0.345 Uiso 0.50 1 d PR . .
C121 C 0.162(3) -0.0076(18) 0.4746(15) 0.192(12) Uani 0.50 1 d PDU . .
H12A H 0.2147 0.0085 0.4871 0.230 Uiso 0.50 1 calc PR . .
H12B H 0.1687 0.0041 0.4399 0.230 Uiso 0.50 1 calc PR . .
C122 C 0.139(3) -0.0867(18) 0.4939(15) 0.208(12) Uani 0.50 1 d PDU . .
H12C H 0.0792 -0.0980 0.4867 0.250 Uiso 0.50 1 calc PR . .
H12D H 0.1419 -0.0986 0.5281 0.250 Uiso 0.50 1 calc PR . .
C123 C 0.218(3) -0.125(2) 0.4660(16) 0.221(14) Uani 0.50 1 d PDU . .
H12E H 0.2095 -0.1776 0.4725 0.332 Uiso 0.50 1 calc PR . .
H12F H 0.2756 -0.1150 0.4753 0.332 Uiso 0.50 1 calc PR . .
H12G H 0.2171 -0.1078 0.4323 0.332 Uiso 0.50 1 calc PR . .

loop_
_atom_site_aniso_label
_atom_site_aniso_U_11
_atom_site_aniso_U_22
_atom_site_aniso_U_33
_atom_site_aniso_U_23
_atom_site_aniso_U_13
_atom_site_aniso_U_12
Zn 0.0937(12) 0.0530(7) 0.0589(9) 0.0081(6) 0.0035(8) 0.0183(7)
Se 0.1138(13) 0.0712(8) 0.0760(9) 0.0184(6) 0.0060(8) 0.0253(7)
N1 0.091(7) 0.052(4) 0.048(5) 0.009(4) 0.005(5) 0.017(4)
C2 0.107(10) 0.038(5) 0.052(6) 0.004(4) 0.007(6) 0.031(5)
N2 0.090(7) 0.065(5) 0.046(5) 0.000(4) 0.004(5) 0.009(5)
C3 0.073(8) 0.062(6) 0.069(7) 0.006(5) -0.009(6) 0.008(6)
C4 0.052(7) 0.077(6) 0.064(7) 0.015(5) -0.001(6) -0.006(5)
C5 0.094(9) 0.043(5) 0.079(8) -0.006(5) -0.014(7) 0.027(6)
N6 0.121(9) 0.050(5) 0.049(5) 0.015(4) 0.003(5) 0.012(5)
C7 0.100(10) 0.072(7) 0.054(7) -0.006(6) 0.004(7) 0.008(6)
N7 0.092(7) 0.057(5) 0.054(5) 0.007(4) 0.007(5) 0.033(5)
C8 0.082(9) 0.060(6) 0.065(7) -0.002(5) 0.012(6) 0.026(6)
C9 0.082(9) 0.051(6) 0.084(8) -0.009(6) -0.028(7) 0.015(6)
C10 0.090(9) 0.069(6) 0.040(6) -0.008(5) 0.007(6) 0.029(6)
N11 0.080(7) 0.058(5) 0.054(5) 0.000(4) 0.010(5) 0.016(4)
C12 0.106(10) 0.045(5) 0.062(7) 0.009(5) 0.009(7) 0.011(6)
N12 0.094(7) 0.066(5) 0.041(5) 0.010(4) 0.017(5) 0.023(5)
C13 0.089(9) 0.057(6) 0.063(7) 0.009(5) -0.002(6) 0.013(6)
C14 0.059(3) 0.059(3) 0.059(3) -0.0094(11) -0.0070(10) -0.0023(10)
C15 0.041(6) 0.030(4) 0.100(9) -0.013(5) -0.015(6) 0.015(4)
N16 0.102(8) 0.048(4) 0.058(5) 0.020(4) 0.002(5) 0.008(5)
C17 0.078(9) 0.056(6) 0.062(7) -0.003(5) -0.003(6) 0.006(5)
N17 0.088(7) 0.041(4) 0.058(5) 0.011(4) 0.018(5) 0.021(4)
C18 0.084(9) 0.047(5) 0.075(8) -0.008(5) -0.011(6) 0.022(5)
C19 0.060(8) 0.069(6) 0.063(7) 0.003(5) -0.008(6) 0.005(5)
C20 0.044(7) 0.079(7) 0.066(7) -0.003(6) 0.006(5) 0.012(5)
N21 0.093(7) 0.053(5) 0.080(6) 0.009(4) -0.002(5) 0.037(5)
N22 0.125(9) 0.071(5) 0.051(5) 0.010(4) 0.033(6) 0.031(5)
C23 0.071(3) 0.071(3) 0.071(3) -0.0115(11) -0.0087(10) -0.0029(10)
C24 0.064(6) 0.073(5) 0.071(6) -0.010(5) -0.013(5) 0.019(5)
C25 0.077(7) 0.064(5) 0.074(6) -0.002(5) -0.016(5) 0.005(5)
C26 0.071(6) 0.072(5) 0.072(6) -0.011(5) -0.009(5) -0.020(5)
C27 0.086(7) 0.081(6) 0.077(6) -0.001(5) 0.000(6) 0.011(5)
C28 0.072(3) 0.072(3) 0.072(3) -0.0117(11) -0.0088(10) -0.0030(10)
C29 0.117(13) 0.088(9) 0.080(9) 0.005(7) 0.010(9) 0.016(8)
C30 0.130(16) 0.105(14) 0.069(11) -0.007(10) -0.012(11) 0.039(12)
C31 0.111(19) 0.19(2) 0.124(17) -0.041(16) 0.011(15) -0.056(18)
C32 0.088(15) 0.106(13) 0.091(13) -0.012(10) 0.011(11) 0.009(11)
C33 0.087(10) 0.073(7) 0.063(7) 0.004(6) -0.022(7) 0.015(6)
C34 0.075(9) 0.067(6) 0.068(7) -0.002(6) -0.022(6) 0.015(6)
C35 0.063(8) 0.071(7) 0.098(9) -0.026(6) -0.015(7) 0.001(6)
C36 0.059(8) 0.070(7) 0.095(9) -0.005(7) -0.002(7) 0.014(6)
C37 0.084(10) 0.090(9) 0.115(11) -0.022(8) -0.044(9) 0.033(7)
C38 0.094(10) 0.071(7) 0.106(10) -0.036(7) -0.018(8) 0.022(7)
C39 0.099(12) 0.089(9) 0.110(11) -0.002(8) -0.018(9) 0.019(8)
C42 0.24(2) 0.089(9) 0.108(12) 0.009(9) -0.043(13) 0.074(11)
C43 0.071(3) 0.071(3) 0.071(3) -0.0113(11) -0.0088(11) -0.0027(10)
C44 0.143(14) 0.072(8) 0.087(9) 0.023(7) 0.001(9) 0.027(8)
C45 0.141(15) 0.089(9) 0.103(11) 0.004(8) 0.012(10) 0.029(9)
C46 0.124(12) 0.060(7) 0.066(8) -0.007(6) -0.019(8) 0.019(7)
C47 0.179(16) 0.063(7) 0.078(9) 0.031(7) 0.015(9) 0.032(8)
C48 0.137(14) 0.068(8) 0.112(11) 0.006(7) 0.004(10) 0.001(8)
C49 0.129(14) 0.088(9) 0.096(11) 0.028(8) 0.003(10) 0.042(9)
C50 0.26(2) 0.078(9) 0.149(16) -0.046(10) -0.025(15) 0.052(12)
C51 0.148(19) 0.143(15) 0.176(19) 0.028(13) 0.003(15) 0.066(13)
C52 0.179(17) 0.087(9) 0.133(14) 0.031(9) 0.024(12) 0.063(10)
C53 0.061(8) 0.064(6) 0.068(7) 0.008(5) 0.017(6) 0.019(5)
C54 0.126(13) 0.053(6) 0.089(10) 0.004(6) -0.013(9) 0.004(7)
C55 0.130(13) 0.075(7) 0.062(8) 0.010(6) 0.026(8) 0.022(7)
C56 0.117(13) 0.075(8) 0.077(10) -0.008(7) 0.002(9) 0.030(8)
C57 0.22(2) 0.107(11) 0.045(8) -0.005(7) -0.016(10) 0.054(12)
C58 0.118(12) 0.118(10) 0.065(8) 0.006(7) -0.023(8) 0.046(9)
C59 0.156(16) 0.089(9) 0.078(10) 0.003(8) 0.019(10) 0.044(10)
C60 0.154(17) 0.178(16) 0.078(10) 0.025(10) 0.021(10) 0.007(13)
C61 0.19(2) 0.175(17) 0.138(15) -0.080(14) 0.035(14) -0.057(15)
C62 0.145(17) 0.165(15) 0.077(10) 0.015(10) 0.017(10) 0.031(12)
C63 0.083(9) 0.058(6) 0.075(8) -0.011(6) -0.004(7) 0.013(6)
C64 0.100(10) 0.049(6) 0.063(7) 0.000(5) -0.007(7) 0.014(6)
C65 0.094(9) 0.055(6) 0.051(7) 0.009(5) 0.009(6) 0.001(6)
C66 0.066(8) 0.058(6) 0.086(8) -0.003(6) -0.025(7) -0.023(6)
C67 0.143(13) 0.047(6) 0.078(9) -0.011(6) -0.007(8) 0.004(7)
C68 0.119(12) 0.072(8) 0.085(10) 0.005(7) -0.010(9) -0.005(7)
C69 0.119(12) 0.088(8) 0.056(7) -0.011(6) 0.005(8) -0.018(8)
C70 0.16(3) 0.14(2) 0.071(15) -0.031(16) 0.006(16) -0.02(2)
C71 0.13(2) 0.079(13) 0.040(11) -0.010(9) 0.022(13) 0.021(13)
C72 0.10(2) 0.16(2) 0.085(16) -0.048(16) 0.015(15) -0.036(18)
C73 0.131(13) 0.054(6) 0.059(7) 0.005(5) -0.005(8) 0.019(7)
C74 0.090(10) 0.065(7) 0.097(9) -0.006(6) 0.009(8) 0.013(7)
C75 0.083(9) 0.062(7) 0.090(9) 0.007(6) -0.001(7) 0.021(6)
C76 0.126(12) 0.034(5) 0.071(8) 0.003(5) 0.003(8) 0.008(6)
C77 0.081(9) 0.065(7) 0.075(8) 0.003(6) 0.001(7) 0.002(6)
C78 0.085(9) 0.064(7) 0.082(8) -0.006(6) -0.016(7) 0.004(6)
C79 0.120(12) 0.065(7) 0.063(8) 0.004(6) -0.008(8) 0.016(7)
C80 0.16(2) 0.090(11) 0.119(15) -0.017(10) -0.022(14) 0.040(12)
C81 0.16(2) 0.105(14) 0.22(3) -0.059(16) -0.08(2) 0.077(14)
C82 0.17(2) 0.103(14) 0.21(3) -0.060(16) 0.05(2) 0.023(14)
O90 0.099(7) 0.088(5) 0.115(7) -0.010(5) -0.045(6) 0.004(5)
C91 0.30(4) 0.23(3) 0.15(2) 0.063(19) -0.07(2) -0.07(3)
C92 0.13(3) 0.18(3) 0.29(3) 0.03(3) -0.01(3) -0.07(2)
Zn' 0.1002(13) 0.0543(8) 0.0573(9) 0.0044(6) 0.0056(8) 0.0183(7)
Se' 0.1209(13) 0.0685(8) 0.0746(9) 0.0139(6) 0.0009(8) 0.0264(7)
N1' 0.084(7) 0.048(4) 0.067(6) 0.000(4) -0.004(5) 0.007(4)
C2' 0.070(8) 0.067(7) 0.064(7) 0.003(6) -0.007(6) -0.002(6)
N2' 0.099(8) 0.039(4) 0.068(6) -0.002(4) 0.003(5) 0.029(4)
C3' 0.091(9) 0.037(5) 0.072(7) 0.006(5) 0.004(7) 0.012(5)
C4' 0.124(11) 0.057(6) 0.050(7) 0.017(5) -0.040(7) -0.007(7)
C5' 0.062(8) 0.083(7) 0.050(7) 0.007(6) -0.018(6) 0.001(6)
N6' 0.071(7) 0.080(6) 0.058(6) -0.007(5) 0.004(5) 0.014(5)
C7' 0.058(7) 0.052(5) 0.064(7) -0.002(5) -0.030(6) 0.022(5)
N7' 0.076(7) 0.064(5) 0.038(5) 0.002(4) 0.003(4) 0.023(4)
C8' 0.071(8) 0.062(6) 0.064(7) 0.002(5) 0.002(6) 0.011(5)
C9' 0.060(3) 0.060(3) 0.060(3) -0.0094(11) -0.0072(10) -0.0027(10)
C10' 0.124(11) 0.042(5) 0.045(6) 0.009(4) -0.004(6) -0.009(6)
N11' 0.105(8) 0.057(5) 0.049(5) 0.004(4) -0.007(5) 0.009(5)
C12' 0.122(11) 0.064(7) 0.050(7) -0.001(5) -0.015(7) 0.003(7)
N12' 0.096(8) 0.044(4) 0.070(6) 0.001(4) 0.003(5) 0.028(4)
C13' 0.109(10) 0.044(5) 0.053(6) 0.002(5) 0.018(6) 0.017(6)
C14' 0.133(12) 0.047(5) 0.056(7) 0.008(5) -0.032(7) 0.001(6)
C15' 0.092(9) 0.072(7) 0.037(6) 0.005(5) 0.015(6) 0.006(6)
N16' 0.108(8) 0.062(5) 0.064(6) -0.014(5) 0.017(5) 0.017(5)
C17' 0.088(9) 0.052(6) 0.073(8) -0.002(5) -0.007(7) 0.016(6)
N17' 0.117(8) 0.053(5) 0.045(5) 0.002(4) 0.005(5) 0.030(5)
C18' 0.085(9) 0.064(7) 0.082(9) -0.010(6) 0.008(7) 0.017(6)
C19' 0.103(10) 0.075(7) 0.036(6) 0.003(5) 0.005(6) 0.008(6)
C20' 0.105(10) 0.043(5) 0.058(7) 0.007(5) 0.012(7) 0.008(6)
N21' 0.099(8) 0.059(5) 0.072(6) 0.003(4) 0.008(5) 0.025(5)
N22' 0.115(9) 0.061(5) 0.051(5) 0.013(4) 0.012(5) 0.014(5)
C23' 0.061(3) 0.061(3) 0.061(3) -0.0099(11) -0.0075(10) -0.0025(10)
C24' 0.082(9) 0.053(6) 0.104(10) -0.033(6) -0.028(8) 0.019(6)
C25' 0.076(9) 0.068(7) 0.056(7) -0.009(6) 0.016(6) -0.008(6)
C26' 0.041(7) 0.096(8) 0.047(6) -0.010(6) -0.004(5) 0.006(6)
C27' 0.099(10) 0.062(7) 0.084(9) -0.016(6) -0.012(8) -0.006(6)
C28' 0.103(10) 0.061(6) 0.069(8) -0.004(6) -0.010(7) -0.008(6)
C29' 0.127(13) 0.059(7) 0.091(10) 0.001(6) -0.038(9) 0.006(7)
C30' 0.16(3) 0.096(18) 0.078(18) 0.013(15) 0.007(16) 0.014(17)
C31' 0.118(17) 0.115(16) 0.101(14) -0.018(12) -0.005(12) 0.022(13)
C32' 0.090(18) 0.082(14) 0.069(14) 0.024(11) -0.006(12) -0.019(11)
C33' 0.103(10) 0.041(5) 0.056(6) 0.019(5) 0.010(6) 0.017(6)
C34' 0.099(11) 0.064(7) 0.090(9) -0.006(6) 0.020(8) 0.013(7)
C35' 0.080(3) 0.080(3) 0.081(3) -0.0130(11) -0.0094(11) -0.0035(10)
C36' 0.078(3) 0.078(3) 0.078(3) -0.0129(11) -0.0096(11) -0.0031(10)
C37' 0.097(11) 0.073(8) 0.109(10) 0.002(7) -0.001(8) -0.032(7)
C38' 0.100(10) 0.048(6) 0.084(8) -0.001(6) 0.012(7) 0.028(6)
C39' 0.156(16) 0.047(6) 0.130(13) -0.018(7) 0.013(11) 0.029(8)
C40' 0.14(2) 0.097(13) 0.22(3) -0.051(15) 0.000(18) 0.060(13)
C41' 0.16(2) 0.077(11) 0.17(2) -0.058(13) -0.030(16) 0.061(12)
C42' 0.31(4) 0.072(12) 0.19(2) 0.012(14) -0.07(2) 0.064(17)
C43' 0.108(10) 0.055(6) 0.048(6) 0.000(5) -0.006(6) 0.006(6)
C44' 0.136(13) 0.068(7) 0.074(8) 0.003(6) 0.002(8) 0.022(8)
C45' 0.107(11) 0.054(6) 0.115(11) 0.007(7) 0.004(9) 0.022(7)
C46' 0.086(10) 0.058(6) 0.076(8) 0.007(6) 0.012(7) 0.008(6)
C47' 0.113(13) 0.071(8) 0.106(11) 0.006(7) -0.006(9) -0.013(8)
C48' 0.167(14) 0.050(6) 0.073(8) -0.008(6) 0.017(9) 0.011(7)
C49' 0.116(13) 0.053(7) 0.115(12) 0.005(7) -0.016(10) 0.034(7)
C50' 0.161(18) 0.061(8) 0.166(16) 0.008(8) -0.004(13) 0.024(9)
C51' 0.21(2) 0.070(8) 0.147(15) -0.036(9) -0.056(14) 0.030(10)
C52' 0.129(14) 0.063(8) 0.195(18) 0.013(10) -0.011(12) 0.035(8)
C53' 0.123(12) 0.054(6) 0.051(7) 0.009(5) 0.013(7) 0.017(7)
C54' 0.147(14) 0.083(8) 0.073(9) -0.003(7) 0.033(9) 0.011(9)
C55' 0.169(18) 0.093(10) 0.078(10) 0.003(8) -0.022(11) -0.007(11)
C56' 0.095(12) 0.095(9) 0.076(9) -0.003(7) 0.004(9) 0.009(8)
C57' 0.101(11) 0.098(9) 0.057(7) 0.010(6) 0.001(7) 0.017(8)
C58' 0.134(14) 0.093(9) 0.087(10) 0.028(7) 0.035(10) 0.035(9)
C59' 0.131(14) 0.084(9) 0.075(9) -0.004(7) 0.002(9) 0.016(8)
C60' 0.194(18) 0.094(10) 0.091(11) 0.024(8) 0.030(11) -0.002(10)
C61' 0.126(16) 0.23(2) 0.091(12) 0.031(12) -0.014(11) 0.016(14)
C62' 0.26(2) 0.144(14) 0.071(10) -0.021(10) 0.033(13) -0.051(15)
C63' 0.108(11) 0.044(5) 0.075(8) -0.002(5) 0.004(7) 0.019(6)
C64' 0.103(11) 0.086(8) 0.066(8) -0.004(7) 0.008(7) 0.008(7)
C65' 0.141(13) 0.068(7) 0.085(10) 0.004(7) 0.019(9) 0.029(8)
C66' 0.142(13) 0.076(8) 0.046(7) -0.007(6) 0.010(8) -0.016(8)
C67' 0.106(11) 0.052(6) 0.118(12) -0.011(7) 0.031(9) 0.009(6)
C68' 0.105(11) 0.068(7) 0.067(8) 0.011(6) 0.013(7) 0.006(7)
C69' 0.113(12) 0.080(8) 0.092(10) -0.014(7) -0.004(9) 0.030(8)
C70' 0.15(2) 0.22(3) 0.097(18) -0.033(19) 0.078(18) 0.02(2)
C71' 0.18(3) 0.16(2) 0.068(15) -0.028(15) 0.041(17) -0.02(2)
C72' 0.15(3) 0.24(3) 0.096(18) -0.07(2) 0.050(18) -0.09(2)
C73' 0.083(9) 0.043(5) 0.065(7) 0.000(5) 0.019(6) 0.018(5)
C74' 0.072(9) 0.054(6) 0.087(9) 0.001(6) -0.014(7) 0.013(6)
C75' 0.102(11) 0.073(7) 0.071(8) -0.002(6) -0.009(8) -0.008(7)
C76' 0.072(9) 0.085(8) 0.066(8) -0.016(7) 0.019(7) 0.005(7)
C77' 0.068(9) 0.116(10) 0.074(9) 0.025(7) -0.018(7) 0.021(7)
C78' 0.114(11) 0.071(7) 0.087(9) -0.007(6) -0.038(8) 0.042(7)
C79' 0.104(12) 0.082(8) 0.116(12) -0.002(8) 0.009(9) 0.047(8)
C80' 0.134(19) 0.139(16) 0.32(3) -0.033(18) 0.066(19) 0.044(14)
C81' 0.20(2) 0.110(11) 0.134(14) -0.045(11) -0.013(13) 0.087(12)
C82' 0.182(18) 0.091(9) 0.128(13) -0.006(9) -0.034(12) 0.075(10)
O90' 0.091(7) 0.097(6) 0.090(6) -0.005(5) -0.007(5) -0.004(5)
C91' 0.21(2) 0.086(11) 0.180(19) -0.039(11) -0.037(18) -0.004(12)
C92' 0.14(2) 0.124(14) 0.24(3) -0.009(16) -0.041(19) -0.026(13)
C93' 0.24(3) 0.36(4) 0.128(18) -0.07(2) -0.048(19) -0.08(3)
O100 0.145(11) 0.175(10) 0.107(8) 0.022(8) -0.020(8) 0.011(8)
C101 0.156(19) 0.20(2) 0.109(14) 0.042(13) -0.001(13) 0.077(16)
C102 0.135(18) 0.160(17) 0.18(2) -0.026(15) -0.039(16) -0.013(14)
C103 0.162(19) 0.136(14) 0.152(17) 0.012(12) -0.015(14) -0.007(13)
O105 0.179(14) 0.168(12) 0.122(9) -0.032(8) -0.033(9) 0.037(9)
C106 0.194(18) 0.240(18) 0.211(18) -0.054(15) -0.034(15) -0.013(15)
C107 0.25(2) 0.200(17) 0.247(19) -0.077(15) -0.050(16) 0.035(15)
C108 0.25(2) 0.29(2) 0.27(2) -0.074(17) -0.056(17) 0.031(17)
O110 0.132(11) 0.159(11) 0.085(9) 0.020(9) -0.035(9) -0.020(10)
C111 0.117(10) 0.131(10) 0.116(10) -0.018(9) -0.014(9) -0.007(9)
C112 0.120(10) 0.128(10) 0.096(9) -0.012(9) -0.012(9) -0.011(9)
C113 0.145(14) 0.139(13) 0.119(13) 0.003(12) -0.015(12) -0.024(12)
O120 0.235(17) 0.254(17) 0.212(16) -0.061(14) -0.038(14) -0.004(14)
C121 0.195(17) 0.204(17) 0.187(16) -0.042(13) -0.045(13) -0.011(14)
C122 0.211(17) 0.228(17) 0.197(16) -0.047(14) -0.050(13) -0.011(14)
C123 0.217(19) 0.237(19) 0.219(18) -0.055(15) -0.035(15) -0.013(15)

loop_
_atom_type_symbol
_atom_type_description
_atom_type_scat_dispersion_real
_atom_type_scat_dispersion_imag
_atom_type_scat_source
C C 0.0181 0.0091 'International Tables Vol C Tables 4.2.6.8 and 6.1.1.4'
H H 0.0000 0.0000 'International Tables Vol C Tables 4.2.6.8 and 6.1.1.4'
N N 0.0311 0.0180 'International Tables Vol C Tables 4.2.6.8 and 6.1.1.4'
O O 0.0492 0.0322 'International Tables Vol C Tables 4.2.6.8 and 6.1.1.4'
Zn Zn -1.5491 0.6778 'International Tables Vol C Tables 4.2.6.8 and 6.1.1.4'
Se Se -0.7943 1.1372 'International Tables Vol C Tables 4.2.6.8 and 6.1.1.4'

loop_
_geom_angle_atom_site_label_1
_geom_angle_atom_site_label_2
_geom_angle_atom_site_label_3
_geom_angle
N12 Zn N7 88.4(3)
N12 Zn N2 161.9(4)
N7 Zn N2 89.5(3)
N12 Zn N17 88.9(3)
N7 Zn N17 159.9(4)
N2 Zn N17 86.9(3)
N12 Zn O90 96.3(4)
N7 Zn O90 98.9(4)
N2 Zn O90 101.8(4)
N17 Zn O90 101.2(4)
N21 Se N22 94.6(3)
C2 N1 C20 122.8(8)
N1 C2 N2 126.8(8)
N1 C2 C3 124.2(8)
N2 C2 C3 108.9(9)
C5 N2 C2 109.7(8)
C5 N2 Zn 122.5(7)
C2 N2 Zn 127.1(7)
N21 C3 C2 136.2(10)
N21 C3 C4 116.9(10)
C2 C3 C4 106.7(8)
N22 C4 C3 119.8(9)
N22 C4 C5 135.6(11)
C3 C4 C5 104.5(9)
N6 C5 N2 131.4(9)
N6 C5 C4 118.6(10)
N2 C5 C4 109.9(9)
C5 N6 C7 121.7(9)
N6 C7 N7 127.1(10)
N6 C7 C8 122.8(10)
N7 C7 C8 110.0(9)
C10 N7 C7 109.4(8)
C10 N7 Zn 123.7(7)
C7 N7 Zn 125.9(6)
C9 C8 C7 103.6(9)
C9 C8 C23 131.9(10)
C7 C8 C23 124.6(9)
C8 C9 C10 110.0(9)
C8 C9 C33 126.0(11)
C10 C9 C33 123.9(10)
N11 C10 N7 129.1(9)
N11 C10 C9 124.0(9)
N7 C10 C9 107.0(8)
C12 N11 C10 122.3(8)
N11 C12 N12 128.2(9)
N11 C12 C13 124.0(9)
N12 C12 C13 107.7(9)
C15 N12 C12 108.2(8)
C15 N12 Zn 123.8(6)
C12 N12 Zn 124.7(7)
C14 C13 C12 108.2(8)
C14 C13 C43 128.0(10)
C12 C13 C43 123.8(10)
C13 C14 C53 130.2(9)
C13 C14 C15 103.8(9)
C53 C14 C15 126.1(9)
N12 C15 N16 129.0(8)
N12 C15 C14 112.0(8)
N16 C15 C14 118.9(9)
C15 N16 C17 123.7(9)
N16 C17 N17 124.7(9)
N16 C17 C18 124.7(9)
N17 C17 C18 110.3(8)
C20 N17 C17 106.3(8)
C20 N17 Zn 124.2(6)
C17 N17 Zn 123.6(6)
C19 C18 C17 106.6(10)
C19 C18 C63 128.6(9)
C17 C18 C63 124.7(9)
C18 C19 C20 106.9(9)
C18 C19 C73 131.1(10)
C20 C19 C73 121.9(9)
N1 C20 N17 127.6(9)
N1 C20 C19 122.6(9)
N17 C20 C19 109.7(9)
C3 N21 Se 105.0(7)
C4 N22 Se 103.6(7)
C28 C23 C24 116.8(11)
C28 C23 C8 121.3(10)
C24 C23 C8 121.7(11)
C25 C24 C23 121.2(11)
C26 C25 C24 122.5(11)
C25 C26 C27 116.3(11)
C25 C26 C29 122.0(11)
C27 C26 C29 121.6(11)
C28 C27 C26 120.6(12)
C23 C28 C27 122.6(11)
C31 C29 C32A 135(3)
C31 C29 C30A 40.9(17)
C32A C29 C30A 111.8(15)
C31 C29 C31A 69.9(17)
C32A C29 C31A 111.9(15)
C30A C29 C31A 110.4(14)
C31 C29 C32 110.9(10)
C32A C29 C32 73.7(19)
C30A C29 C32 147(2)
C31A C29 C32 43.2(17)
C31 C29 C30 110.8(10)
C32A C29 C30 36.1(19)
C30A C29 C30 77.2(19)
C31A C29 C30 137(2)
C32 C29 C30 108.2(9)
C31 C29 C26 107.9(12)
C32A C29 C26 113(3)
C30A C29 C26 100(2)
C31A C29 C26 110(2)
C32 C29 C26 108.5(10)
C30 C29 C26 110.5(11)
C34 C33 C38 119.8(10)
C34 C33 C9 122.5(10)
C38 C33 C9 117.7(11)
C33 C34 C35 122.5(11)
C34 C35 C36 118.9(11)
C37 C36 C35 117.4(11)
C37 C36 C39 121.8(12)
C35 C36 C39 120.7(12)
C36 C37 C38 124.8(12)
C33 C38 C37 116.5(11)
C40 C39 C42 109.9(12)
C40 C39 C41 108.6(14)
C42 C39 C41 110.7(14)
C40 C39 C36 115.0(13)
C42 C39 C36 107.1(12)
C41 C39 C36 105.5(12)
C44 C43 C48 116.5(11)
C44 C43 C13 124.7(12)
C48 C43 C13 118.6(10)
C43 C44 C45 123.2(15)
C44 C45 C46 120.0(14)
C47 C46 C45 117.2(12)
C47 C46 C49 124.3(13)
C45 C46 C49 117.2(12)
C46 C47 C48 122.2(14)
C47 C48 C43 120.0(13)
C50 C49 C52 110.2(15)
C50 C49 C51 111.5(15)
C52 C49 C51 107.8(14)
C50 C49 C46 110.3(12)
C52 C49 C46 112.1(12)
C51 C49 C46 104.8(13)
C58 C53 C54 114.9(11)
C58 C53 C14 126.2(11)
C54 C53 C14 118.7(11)
C53 C54 C55 120.3(13)
C56 C55 C54 122.4(14)
C57 C56 C55 114.4(13)
C57 C56 C59 124.3(15)
C55 C56 C59 121.3(14)
C56 C57 C58 123.6(16)
C53 C58 C57 124.2(15)
C60 C59 C62 113.0(14)
C60 C59 C56 110.5(11)
C62 C59 C56 112.7(14)
C60 C59 C61 108.6(16)
C62 C59 C61 107.7(13)
C56 C59 C61 103.7(13)
C68 C63 C64 115.4(11)
C68 C63 C18 119.0(10)
C64 C63 C18 125.6(10)
C65 C64 C63 123.0(10)
C64 C65 C66 121.6(9)
C67 C66 C65 117.2(11)
C67 C66 C69 119.2(10)
C65 C66 C69 123.5(9)
C66 C67 C68 120.7(11)
C63 C68 C67 122.0(11)
C70 C69 C70A 35.2(12)
C70 C69 C66 111.0(12)
C70A C69 C66 105.6(16)
C70 C69 C72A 75.0(12)
C70A C69 C72A 109.3(12)
C66 C69 C72A 109.5(15)
C70 C69 C71 109.1(10)
C70A C69 C71 80.3(13)
C66 C69 C71 112.2(10)
C72A C69 C71 132.5(16)
C70 C69 C72 109.5(10)
C70A C69 C72 139.8(16)
C66 C69 C72 107.0(12)
C72A C69 C72 36.5(11)
C71 C69 C72 108.0(10)
C70 C69 C71A 129.8(19)
C70A C69 C71A 109.7(12)
C66 C69 C71A 114.1(16)
C72A C69 C71A 108.5(12)
C71 C69 C71A 32.0(12)
C72 C69 C71A 77.3(12)
C78 C73 C74 119.8(10)
C78 C73 C19 118.0(12)
C74 C73 C19 122.1(11)
C75 C74 C73 117.2(12)
C74 C75 C76 125.4(12)
C75 C76 C77 115.0(10)
C75 C76 C79 121.1(12)
C77 C76 C79 123.8(10)
C78 C77 C76 123.2(11)
C77 C78 C73 119.2(12)
C81 C79 C82 111.4(10)
C81 C79 C82A 141(2)
C82 C79 C82A 57.7(16)
C81 C79 C81A 61.7(15)
C82 C79 C81A 53.7(15)
C82A C79 C81A 109.2(14)
C81 C79 C80 109.9(10)
C82 C79 C80 108.5(9)
C82A C79 C80 53.3(17)
C81A C79 C80 144.0(17)
C81 C79 C80A 50.4(16)
C82 C79 C80A 136(2)
C82A C79 C80A 108.8(14)
C81A C79 C80A 108.1(13)
C80 C79 C80A 60.7(17)
C81 C79 C76 108.7(10)
C82 C79 C76 110.5(11)
C82A C79 C76 110(2)
C81A C79 C76 107.8(16)
C80 C79 C76 107.9(9)
C80A C79 C76 113(2)
C91 O90 Zn 126.1(10)
C92 C91 C92A 147(3)
C92 C91 O90 105.4(15)
C92A C91 O90 105.1(14)
N12' Zn' N7' 88.5(3)
N12' Zn' N17' 88.8(3)
N7' Zn' N17' 158.7(4)
N12' Zn' N2' 160.0(4)
N7' Zn' N2' 87.9(3)
N17' Zn' N2' 87.4(3)
N12' Zn' O90' 104.1(4)
N7' Zn' O90' 99.6(4)
N17' Zn' O90' 101.5(4)
N2' Zn' O90' 95.9(4)
N22' Se' N21' 94.0(4)
C2' N1' C20' 127.4(9)
N1' C2' N2' 127.9(9)
N1' C2' C3' 123.0(10)
N2' C2' C3' 109.1(10)
C5' N2' C2' 112.8(8)
C5' N2' Zn' 120.8(6)
C2' N2' Zn' 122.6(7)
N21' C3' C4' 115.6(9)
N21' C3' C2' 139.9(11)
C4' C3' C2' 104.5(8)
N22' C4' C3' 120.2(9)
N22' C4' C5' 131.5(11)
C3' C4' C5' 108.2(9)
N6' C5' N2' 131.1(9)
N6' C5' C4' 123.7(10)
N2' C5' C4' 105.2(10)
C5' N6' C7' 120.8(9)
N7' C7' N6' 128.0(9)
N7' C7' C8' 113.4(7)
N6' C7' C8' 118.5(9)
C7' N7' C10' 105.7(8)
C7' N7' Zn' 125.3(6)
C10' N7' Zn' 125.3(7)
C9' C8' C23' 127.7(9)
C9' C8' C7' 103.7(9)
C23' C8' C7' 127.8(9)
C8' C9' C10' 106.5(8)
C8' C9' C33' 130.1(9)
C10' C9' C33' 123.3(9)
N11' C10' N7' 125.1(10)
N11' C10' C9' 124.2(9)
N7' C10' C9' 110.7(8)
C10' N11' C12' 124.9(9)
N11' C12' N12' 127.8(10)
N11' C12' C13' 122.5(10)
N12' C12' C13' 109.7(10)
C12' N12' C15' 108.3(8)
C12' N12' Zn' 124.6(7)
C15' N12' Zn' 126.4(7)
C14' C13' C43' 128.5(9)
C14' C13' C12' 105.7(9)
C43' C13' C12' 125.7(10)
C13' C14' C15' 107.4(9)
C13' C14' C53' 131.6(9)
C15' C14' C53' 121.0(10)
N12' C15' N16' 127.4(9)
N12' C15' C14' 108.7(9)
N16' C15' C14' 123.5(9)
C17' N16' C15' 122.3(9)
N16' C17' N17' 128.8(10)
N16' C17' C18' 122.5(10)
N17' C17' C18' 108.6(8)
C20' N17' C17' 106.5(8)
C20' N17' Zn' 128.3(7)
C17' N17' Zn' 123.8(6)
C19' C18' C63' 128.9(10)
C19' C18' C17' 105.6(10)
C63' C18' C17' 125.5(10)
C18' C19' C20' 108.1(10)
C18' C19' C73' 130.0(10)
C20' C19' C73' 122.0(9)
N17' C20' N1' 122.2(9)
N17' C20' C19' 111.2(9)
N1' C20' C19' 126.6(9)
C3' N21' Se' 107.0(7)
C4' N22' Se' 103.1(7)
C28' C23' C24' 116.8(10)
C28' C23' C8' 121.3(9)
C24' C23' C8' 121.8(9)
C25' C24' C23' 122.8(9)
C26' C25' C24' 120.2(10)
C27' C26' C25' 116.7(10)
C27' C26' C29' 124.0(10)
C25' C26' C29' 119.3(10)
C26' C27' C28' 124.0(10)
C23' C28' C27' 119.3(10)
C26' C29' C30' 116.7(15)
C26' C29' C31B 124(2)
C30' C29' C31B 108(2)
C26' C29' C31' 109.9(13)
C30' C29' C31' 108.5(11)
C31B C29' C31' 83.9(16)
C26' C29' C32B 103.2(14)
C30' C29' C32B 22.0(12)
C31B C29' C32B 106.7(13)
C31' C29' C32B 130.5(15)
C26' C29' C30B 109.7(18)
C30' C29' C30B 82.9(15)
C31B C29' C30B 107.1(13)
C31' C29' C30B 30.2(13)
C32B C29' C30B 104.0(12)
C26' C29' C32' 110.0(11)
C30' C29' C32' 105.9(11)
C31B C29' C32' 22.1(17)
C31' C29' C32' 105.2(11)
C32B C29' C32' 96.5(15)
C30B C29' C32' 129.1(18)
C38' C33' C34' 119.1(10)
C38' C33' C9' 117.5(11)
C34' C33' C9' 123.3(10)
C35' C34' C33' 119.7(12)
C36' C35' C34' 124.6(13)
C35' C36' C37' 113.9(11)
C35' C36' C39' 127.7(12)
C37' C36' C39' 118.3(11)
C38' C37' C36' 121.5(11)
C33' C38' C37' 121.0(12)
C36' C39' C41' 110.2(11)
C36' C39' C40' 110.3(11)
C41' C39' C40' 113.0(10)
C36' C39' C42B 105(2)
C41' C39' C42B 145(2)
C40' C39' C42B 50.8(18)
C36' C39' C41B 127(4)
C41' C39' C41B 47(2)
C40' C39' C41B 123(4)
C42B C39' C41B 109.8(16)
C36' C39' C40B 96(2)
C41' C39' C40B 67(2)
C40' C39' C40B 58.3(19)
C42B C39' C40B 109.0(15)
C41B C39' C40B 108.8(16)
C36' C39' C42' 108.5(11)
C41' C39' C42' 107.6(9)
C40' C39' C42' 107.0(10)
C42B C39' C42' 61(2)
C41B C39' C42' 60(2)
C40B C39' C42' 155(2)
C48' C43' C44' 114.2(10)
C48' C43' C13' 123.6(12)
C44' C43' C13' 122.2(10)
C43' C44' C45' 120.5(12)
C46' C45' C44' 123.4(13)
C45' C46' C47' 115.7(11)
C45' C46' C49' 122.4(12)
C47' C46' C49' 121.8(11)
C46' C47' C48' 121.6(12)
C43' C48' C47' 124.7(13)
C50' C49' C52' 107.1(12)
C50' C49' C51' 111.4(14)
C52' C49' C51' 110.8(14)
C50' C49' C46' 109.5(12)
C52' C49' C46' 111.0(11)
C51' C49' C46' 107.0(11)
C58' C53' C54' 115.3(11)
C58' C53' C14' 126.9(13)
C54' C53' C14' 117.8(12)
C53' C54' C55' 118.5(14)
C56' C55' C54' 125.7(16)
C55' C56' C57' 114.4(13)
C55' C56' C59' 120.7(14)
C57' C56' C59' 124.8(13)
C56' C57' C58' 121.2(13)
C53' C58' C57' 124.6(14)
C61' C59' C56' 112.2(13)
C61' C59' C60' 107.4(14)
C56' C59' C60' 108.0(11)
C61' C59' C62' 116.0(14)
C56' C59' C62' 108.0(13)
C60' C59' C62' 104.7(14)
C68' C63' C64' 115.0(11)
C68' C63' C18' 122.5(10)
C64' C63' C18' 122.5(11)
C63' C64' C65' 123.8(12)
C64' C65' C66' 120.1(12)
C67' C66' C65' 116.9(11)
C67' C66' C69' 121.8(13)
C65' C66' C69' 121.3(12)
C66' C67' C68' 121.3(12)
C63' C68' C67' 122.8(11)
C70B C69' C71B 110.4(13)
C70B C69' C66' 108.9(18)
C71B C69' C66' 115.2(19)
C70B C69' C70' 52.4(12)
C71B C69' C70' 133(2)
C66' C69' C70' 111.9(13)
C70B C69' C72' 140(2)
C71B C69' C72' 52.2(13)
C66' C69' C72' 111.0(13)
C70' C69' C72' 109.2(11)
C70B C69' C71' 60.2(12)
C71B C69' C71' 56.7(13)
C66' C69' C71' 107.7(12)
C70' C69' C71' 109.1(11)
C72' C69' C71' 107.9(11)
C70B C69' C72B 108.6(12)
C71B C69' C72B 108.3(12)
C66' C69' C72B 105.1(14)
C70' C69' C72B 57.0(12)
C72' C69' C72B 59.1(12)
C71' C69' C72B 147.2(17)
C78' C73' C74' 118.5(9)
C78' C73' C19' 122.1(10)
C74' C73' C19' 119.4(10)
C75' C74' C73' 121.0(11)
C76' C75' C74' 121.3(12)
C75' C76' C77' 115.2(11)
C75' C76' C79' 124.8(12)
C77' C76' C79' 120.0(13)
C78' C77' C76' 123.4(11)
C73' C78' C77' 120.2(12)
C81' C79' C76' 113.1(14)
C81' C79' C80' 112.8(15)
C76' C79' C80' 107.3(12)
C81' C79' C82' 107.3(13)
C76' C79' C82' 110.3(11)
C80' C79' C82' 105.9(16)
C91' O90' Zn' 119.8(9)
C92' C91' O90' 107.7(12)
C93' C92' C91' 122(2)
C102 C101 O100 108.7(16)
C101 C102 C103 109.9(18)
O105 C106 C107 112(2)
C108 C107 C106 111(3)
O110 C111 C112 113(2)
C111 C112 C113 123(2)
O115 C116 C117 110(2)
C116 C117 C118 117(2)
O120 C121 C122 90(2)
C121 C122 C123 99(2)

loop_
_geom_bond_atom_site_label_1
_geom_bond_atom_site_label_2
_geom_bond_distance
Zn N12 1.986(8)
Zn N7 2.003(8)
Zn N2 2.013(8)
Zn N17 2.018(8)
Zn O90 2.142(9)
Se N21 1.829(9)
Se N22 1.846(8)
N1 C2 1.325(12)
N1 C20 1.359(12)
C2 N2 1.360(11)
C2 C3 1.436(13)
N2 C5 1.349(13)
C3 N21 1.340(12)
C3 C4 1.436(15)
C4 N22 1.323(12)
C4 C5 1.451(13)
C5 N6 1.349(13)
N6 C7 1.345(13)
C7 N7 1.360(13)
C7 C8 1.465(14)
N7 C10 1.352(11)
C8 C9 1.371(14)
C8 C23 1.467(15)
C9 C10 1.451(15)
C9 C33 1.545(14)
C10 N11 1.348(12)
N11 C12 1.299(13)
C12 N12 1.364(12)
C12 C13 1.491(14)
N12 C15 1.338(12)
C13 C14 1.371(14)
C13 C43 1.501(14)
C14 C53 1.436(14)
C14 C15 1.479(13)
C15 N16 1.346(12)
N16 C17 1.365(12)
C17 N17 1.385(12)
C17 C18 1.453(13)
N17 C20 1.368(12)
C18 C19 1.359(13)
C18 C63 1.489(15)
C19 C20 1.470(14)
C19 C73 1.519(14)
C23 C28 1.369(15)
C23 C24 1.409(14)
C24 C25 1.392(15)
C25 C26 1.369(15)
C26 C27 1.433(15)
C26 C29 1.556(17)
C27 C28 1.393(15)
C29 C31 1.497(14)
C29 C32A 1.502(17)
C29 C30A 1.512(17)
C29 C31A 1.512(16)
C29 C32 1.520(13)
C29 C30 1.540(13)
C33 C34 1.354(15)
C33 C38 1.391(15)
C34 C35 1.393(14)
C35 C36 1.395(15)
C36 C37 1.350(16)
C36 C39 1.543(16)
C37 C38 1.403(15)
C39 C40 1.498(18)
C39 C42 1.515(19)
C39 C41 1.54(2)
C43 C44 1.338(16)
C43 C48 1.427(17)
C44 C45 1.354(16)
C45 C46 1.433(19)
C46 C47 1.322(16)
C46 C49 1.585(16)
C47 C48 1.381(16)
C49 C50 1.52(2)
C49 C52 1.525(19)
C49 C51 1.55(2)
C53 C58 1.350(16)
C53 C54 1.401(16)
C54 C55 1.432(16)
C55 C56 1.413(18)
C56 C57 1.33(2)
C56 C59 1.540(18)
C57 C58 1.402(17)
C59 C60 1.448(18)
C59 C62 1.49(2)
C59 C61 1.60(2)
C63 C68 1.379(15)
C63 C64 1.380(14)
C64 C65 1.356(14)
C65 C66 1.383(14)
C66 C67 1.364(14)
C66 C69 1.551(16)
C67 C68 1.406(16)
C69 C70 1.546(15)
C69 C70A 1.547(16)
C69 C72A 1.552(15)
C69 C71 1.558(14)
C69 C72 1.561(15)
C69 C71A 1.562(16)
C73 C78 1.386(16)
C73 C74 1.392(17)
C74 C75 1.353(14)
C75 C76 1.363(15)
C76 C77 1.383(16)
C76 C79 1.542(15)
C77 C78 1.347(14)
C79 C81 1.504(14)
C79 C82 1.510(14)
C79 C82A 1.516(17)
C79 C81A 1.524(16)
C79 C80 1.526(14)
C79 C80A 1.528(17)
O90 C91 1.572(18)
C91 C92 1.511(19)
C91 C92A 1.538(19)
Zn' N12' 1.985(8)
Zn' N7' 1.996(8)
Zn' N17' 2.030(8)
Zn' N2' 2.033(8)
Zn' O90' 2.117(9)
Se' N22' 1.821(8)
Se' N21' 1.823(9)
N1' C2' 1.317(13)
N1' C20' 1.351(12)
C2' N2' 1.371(13)
C2' C3' 1.465(14)
N2' C5' 1.367(13)
C3' N21' 1.285(11)
C3' C4' 1.445(15)
C4' N22' 1.321(13)
C4' C5' 1.500(13)
C5' N6' 1.318(13)
N6' C7' 1.363(12)
C7' N7' 1.327(12)
C7' C8' 1.472(13)
N7' C10' 1.375(12)
C8' C9' 1.390(13)
C8' C23' 1.468(14)
C9' C10' 1.461(14)
C9' C33' 1.491(13)
C10' N11' 1.316(12)
N11' C12' 1.339(14)
C12' N12' 1.353(13)
C12' C13' 1.479(14)
N12' C15' 1.359(12)
C13' C14' 1.358(15)
C13' C43' 1.464(13)
C14' C15' 1.473(13)
C14' C53' 1.476(15)
C15' N16' 1.364(12)
N16' C17' 1.340(12)
C17' N17' 1.373(13)
C17' C18' 1.462(14)
N17' C20' 1.343(11)
C18' C19' 1.348(14)
C18' C63' 1.452(16)
C19' C20' 1.401(14)
C19' C73' 1.505(14)
C23' C28' 1.360(13)
C23' C24' 1.413(15)
C24' C25' 1.397(15)
C25' C26' 1.378(14)
C26' C27' 1.365(15)
C26' C29' 1.502(16)
C27' C28' 1.426(15)
C29' C30' 1.545(15)
C29' C31B 1.557(16)
C29' C31' 1.560(15)
C29' C32B 1.572(15)
C29' C30B 1.586(16)
C29' C32' 1.593(14)
C33' C38' 1.345(15)
C33' C34' 1.364(16)
C34' C35' 1.362(14)
C35' C36' 1.365(15)
C36' C37' 1.418(17)
C36' C39' 1.537(15)
C37' C38' 1.378(15)
C39' C41' 1.539(14)
C39' C40' 1.542(14)
C39' C42B 1.556(18)
C39' C41B 1.558(19)
C39' C40B 1.566(18)
C39' C42' 1.596(15)
C43' C48' 1.342(15)
C43' C44' 1.398(16)
C44' C45' 1.408(14)
C45' C46' 1.346(16)
C46' C47' 1.352(17)
C46' C49' 1.549(14)
C47' C48' 1.387(16)
C49' C50' 1.48(2)
C49' C52' 1.51(2)
C49' C51' 1.530(19)
C53' C58' 1.344(17)
C53' C54' 1.384(18)
C54' C55' 1.438(18)
C55' C56' 1.32(2)
C56' C57' 1.370(17)
C56' C59' 1.548(18)
C57' C58' 1.400(16)
C59' C61' 1.47(2)
C59' C60' 1.554(17)
C59' C62' 1.57(2)
C63' C68' 1.390(16)
C63' C64' 1.400(16)
C64' C65' 1.404(16)
C65' C66' 1.417(18)
C66' C67' 1.388(17)
C66' C69' 1.528(17)
C67' C68' 1.420(16)
C69' C70B 1.524(17)
C69' C71B 1.527(17)
C69' C70' 1.532(15)
C69' C72' 1.536(15)
C69' C71' 1.541(15)
C69' C72B 1.549(16)
C73' C78' 1.350(15)
C73' C74' 1.401(15)
C74' C75' 1.399(15)
C75' C76' 1.376(16)
C76' C77' 1.414(16)
C76' C79' 1.513(16)
C77' C78' 1.377(15)
C79' C81' 1.46(2)
C79' C80' 1.52(2)
C79' C82' 1.539(19)
O90' C91' 1.546(15)
C91' C92' 1.522(16)
C92' C93' 1.505(16)
O100 C101 1.458(18)
C101 C102 1.37(2)
C102 C103 1.62(2)
O105 C106 1.41(2)
C106 C107 1.44(3)
C107 C108 1.42(3)
O110 C111 1.369(16)
C111 C112 1.477(17)
C112 C113 1.515(17)
O115 C116 1.388(18)
C116 C117 1.486(17)
C117 C118 1.521(18)
O120 C121 1.398(19)
C121 C122 1.538(19)
C122 C123 1.546(19)
